data_7247186
loop_
_publ_author_name
'Habib, Faiza'
'Tocher, Derek A.'
'Carmalt, Claire J.'

_publ_section_title
;
 Encapsulation of N-containing compounds in a new hydrophilic Cd-based
 crystalline sponge via coordinative alignment method
;
_journal_issue 35
_journal_name_full CrystEngComm
_journal_page_first 5001
_journal_page_last 5011
_journal_paper_doi 10.1039/D3CE00592E
_journal_volume 25
_journal_year 2023
_chemical_formula_moiety '0.33(C327 H232.4 Cd14 N41 O78), 1.17(C3 H7 N O), 1.33(C3 H6 O)'
_chemical_formula_sum 'C116.5 H93.63 Cd4.67 N14.83 O28.5'
_chemical_formula_weight 2681.89
_chemical_name_systematic Cd@pyridine
_space_group_crystal_system monoclinic
_space_group_IT_number 14
_space_group_name_Hall '-P 2yn'
_space_group_name_H-M_alt 'P 1 21/n 1'
_atom_sites_solution_hydrogens geom
_atom_sites_solution_primary iterative
_audit_creation_date 2022-10-21
_audit_creation_method
;
Olex2 1.2
(compiled 2018.05.29 svn.r3508 for OlexSys, GUI svn.r5506)
;
_audit_update_record
;
2023-06-12 deposited with the CCDC.	2023-08-04 downloaded from the CCDC.
;
_cell_angle_alpha 90
_cell_angle_beta 94.3810(8)
_cell_angle_gamma 90
_cell_formula_units_Z 6
_cell_length_a 14.02999(14)
_cell_length_b 43.3663(3)
_cell_length_c 33.7009(2)
_cell_measurement_reflns_used 144181
_cell_measurement_temperature 153(4)
_cell_measurement_theta_max 73.2850
_cell_measurement_theta_min 3.6700
_cell_volume 20444.7(3)
_computing_cell_refinement 'CrysAlisPro 1.171.41.112a (Rigaku OD, 2021)'
_computing_data_collection 'CrysAlisPro 1.171.41.112a (Rigaku OD, 2021)'
_computing_data_reduction 'CrysAlisPro 1.171.41.112a (Rigaku OD, 2021)'
_computing_molecular_graphics 'Olex2 (Dolomanov et al., 2009)'
_computing_publication_material 'Olex2 (Dolomanov et al., 2009)'
_computing_structure_refinement 'ShelXL (Sheldrick, 2015)'
_computing_structure_solution 'olex2.solve (Bourhis et al., 2015)'
_diffrn_ambient_environment N~2~
_diffrn_ambient_temperature 153(4)
_diffrn_detector 'CCD plate'
_diffrn_detector_area_resol_mean 5.2031
_diffrn_detector_type Atlas
_diffrn_measured_fraction_theta_full 1.000
_diffrn_measured_fraction_theta_max 0.990
_diffrn_measurement_details
;
List of Runs (angles in degrees, time in seconds):

  # Type    Start    End  Width  t~exp~   \w     \q     \k     \f   Frames
#--------------------------------------------------------------------------
  1  \w   -113.20 -13.00   0.30    0.97    --  -42.62 -63.00 168.00  334
  2  \w     15.00  43.50   0.30    0.97    --   42.62  63.00 -54.00   95
  3  \w     77.00 107.00   0.30    3.90    --  106.06  63.00 -54.00  100
  4  \w    115.00 177.10   0.30    3.90    --  106.06  63.00 -54.00  207
  5  \w     91.00 119.50   0.30    3.90    --  106.06 -63.00 168.00   95
  6  \w     37.00  64.00   0.30    3.90    --  106.06 -63.00 168.00   90
  7  \w     -4.00  21.20   0.30    0.97    --   34.00  92.00  57.14   84
  8  \w   -116.00 -14.00   0.30    0.97    --  -42.62 -57.00 -60.00  340
  9  \w    -50.00  28.00   0.30    0.97    --  -42.62  63.00 -54.00  260
 10  \w   -119.00 -11.00   0.30    0.97    --  -42.62 -19.00   0.00  360
 11  \w    -28.00  58.10   0.30    0.97    --   42.62 -63.00 168.00  287
 12  \w      6.00  84.00   0.30    0.97    --   42.62 -99.00  30.00  260
 13  \w     16.00  40.90   0.30    0.97    --   50.00  82.00-173.55   83
 14  \w     16.00  40.90   0.30    0.97    --   50.00  82.00   5.80   83
 15  \w     16.00  41.50   0.30    0.97    --   50.00  82.00  88.83   85
 16  \w     16.00  41.50   0.30    0.97    --   50.00  82.00-114.26   85
 17  \w     16.00  40.90   0.30    0.97    --   50.00  81.00 -41.75   83
 18  \w     16.00  41.50   0.30    0.97    --   50.00  82.00 143.28   85
 19  \w     16.00  41.50   0.30    0.97    --   50.00  82.00  53.39   85
 20  \w     29.00  56.00   0.30    0.97    --   58.00  71.00 174.01   90
 21  \w     90.00 117.00   0.30    0.97    --   58.00  71.00 174.01   90
 22  \w     31.00  58.00   0.30    0.97    --   62.00  71.00 -19.38   90
 23  \w     36.00  64.50   0.30    0.97    --   66.00  69.00-157.46   95
 24  \w     36.00  61.50   0.30    0.97    --   66.00  71.00 -61.55   85
 25  \w     39.00  67.80   0.30    0.97    --   70.00  70.00-103.75   96
 26  \w     39.00  64.80   0.30    0.97    --   70.00  69.00  46.29   86
 27  \w     40.00  67.00   0.30    0.97    --   70.00  70.00  -6.94   90
 28  \w     40.00  65.20   0.30    0.97    --   70.00  69.00  98.98   84
 29  \w     39.00  66.00   0.30    0.97    --   70.00  71.00  72.37   90
 30  \w     43.00  70.00   0.30    0.97    --   74.00  71.00 132.26   90
 31  \w     44.00  71.00   0.30    0.97    --   74.00  67.00 -57.09   90
 32  \w     48.00  73.80   0.30    3.90    --   78.00  67.00 108.89   86
 33  \w     49.00  77.50   0.30    3.90    --   78.00  66.00  16.25   95
 34  \w     47.00  72.80   0.30    3.90    --   78.00  69.00 162.99   86
 35  \w     53.00  78.80   0.30    3.90    --   82.00  62.00  83.70   86
 36  \w     53.00  80.00   0.30    3.90    --   82.00  63.00  -9.99   90
 37  \w     56.00  81.80   0.30    3.90    --   86.00  67.00 -51.08   86
 38  \w     56.00  84.80   0.30    3.90    --   86.00  68.00 105.89   96
 39  \w     55.00 120.10   0.30    3.90    --   86.00  69.00-147.33  217
 40  \w     59.00  86.00   0.30    3.90    --   90.00  69.00 166.40   90
 41  \w     61.00  86.80   0.30    3.90    --   90.00  59.00  56.35   86
 42  \w     65.00 167.00   0.30    3.90    --   94.00  60.00-116.77  340
 43  \w     65.00  95.00   0.30    3.90    --   94.00  60.00 -75.59  100
 44  \w     28.00 107.20   0.30    3.90    --  106.06-105.00 164.31  264
 45  \w     81.00 108.00   0.30    3.90    --  106.06  61.00-120.00   90
 46  \w     33.00 107.10   0.30    3.90    --  106.06 -94.00  30.00  247
 47  \w     45.00 111.00   0.30    3.90    --  106.06-125.00 -90.00  220
 48  \w     26.00 107.00   0.30    3.90    --  106.06 -94.00 -60.00  270
 49  \w     78.00 157.20   0.30    3.90    --  106.06  61.00 -90.00  264
 50  \w     77.00 172.10   0.30    3.90    --  106.06  61.00-180.00  317
 51  \w    117.00 167.10   0.30    3.90    --  106.06  61.00-150.00  167
 52  \w     77.00 110.00   0.30    3.90    --  106.06  61.00-150.00  110
 53  \w     77.00 176.00   0.30    3.90    --  106.06  61.00 132.47  330
 54  \w    120.00 177.00   0.30    3.90    --  106.06  63.00  77.27  190
 55  \w     77.00 118.10   0.30    3.90    --  106.06  63.00  77.27  137
 56  \w     44.00  78.80   0.30    3.90    --  106.06-125.00  30.00  116
 57  \w     76.00 177.10   0.30    3.90    --  106.06  66.00  14.52  337
 58  \w    124.00 168.10   0.30    3.90    --  106.06  61.00 -30.00  147
 59  \w     77.00 130.10   0.30    3.90    --  106.06  61.00 120.00  177
 60  \w     77.00 152.90   0.30    3.90    --  106.06  61.00  60.00  253
 61  \w     77.00 107.00   0.30    3.90    --  106.06  61.00 -30.00  100
 62  \w     77.00 108.80   0.30    3.90    --  106.06  61.00   0.00  106
 63  \w    147.00 177.00   0.30    3.90    --  106.06  61.00-120.00  100
 64  \w     31.00  92.20   0.30    3.90    --  106.06 -77.00  60.00  204
;
_diffrn_measurement_device 'four-circle diffractometer'
_diffrn_measurement_device_type 'SuperNova, Dual, Cu at home/near, Atlas'
_diffrn_measurement_method '\w scans'
_diffrn_orient_matrix_type 'CrysAlisPro convention (1999,Acta A55,543-557)'
_diffrn_orient_matrix_UB_11 0.0575320000
_diffrn_orient_matrix_UB_12 -0.0144824000
_diffrn_orient_matrix_UB_13 0.0360822000
_diffrn_orient_matrix_UB_21 -0.0840655000
_diffrn_orient_matrix_UB_22 -0.0218515000
_diffrn_orient_matrix_UB_23 0.0063606000
_diffrn_orient_matrix_UB_31 0.0418358000
_diffrn_orient_matrix_UB_32 -0.0239625000
_diffrn_orient_matrix_UB_33 -0.0275799000
_diffrn_radiation_monochromator mirror
_diffrn_radiation_probe x-ray
_diffrn_radiation_type CuK\a
_diffrn_radiation_wavelength 1.54184
_diffrn_reflns_av_R_equivalents 0.0836
_diffrn_reflns_av_unetI/netI 0.0315
_diffrn_reflns_Laue_measured_fraction_full 1.000
_diffrn_reflns_Laue_measured_fraction_max 0.990
_diffrn_reflns_limit_h_max 17
_diffrn_reflns_limit_h_min -17
_diffrn_reflns_limit_k_max 53
_diffrn_reflns_limit_k_min -53
_diffrn_reflns_limit_l_max 41
_diffrn_reflns_limit_l_min -41
_diffrn_reflns_number 378162
_diffrn_reflns_point_group_measured_fraction_full 1.000
_diffrn_reflns_point_group_measured_fraction_max 0.990
_diffrn_reflns_theta_full 67.684
_diffrn_reflns_theta_max 73.719
_diffrn_reflns_theta_min 3.328
_diffrn_source 'micro-focus sealed X-ray tube'
_diffrn_source_type 'SuperNova (Cu) X-ray Source'
_exptl_absorpt_coefficient_mu 6.322
_exptl_absorpt_correction_T_max 1.00000
_exptl_absorpt_correction_T_min 0.51314
_exptl_absorpt_correction_type multi-scan
_exptl_absorpt_process_details
;
CrysAlisPro 1.171.41.112a (Rigaku Oxford Diffraction, 2021)
Empirical absorption correction using spherical harmonics,
implemented in SCALE3 ABSPACK scaling algorithm.
;
_exptl_crystal_colour 'clear light colourless'
_exptl_crystal_colour_lustre clear
_exptl_crystal_colour_modifier light
_exptl_crystal_colour_primary colourless
_exptl_crystal_density_diffrn 1.307
_exptl_crystal_description block
_exptl_crystal_F_000 8091
_exptl_crystal_size_max 0.24
_exptl_crystal_size_mid 0.13
_exptl_crystal_size_min 0.06
_refine_diff_density_max 2.715
_refine_diff_density_min -2.093
_refine_diff_density_rms 0.144
_refine_ls_extinction_method none
_refine_ls_goodness_of_fit_ref 1.044
_refine_ls_hydrogen_treatment constr
_refine_ls_matrix_type full
_refine_ls_number_parameters 2091
_refine_ls_number_reflns 40914
_refine_ls_number_restraints 434
_refine_ls_restrained_S_all 1.095
_refine_ls_R_factor_all 0.0884
_refine_ls_R_factor_gt 0.0788
_refine_ls_shift/su_max 0.002
_refine_ls_shift/su_mean 0.000
_refine_ls_structure_factor_coef Fsqd
_refine_ls_weighting_details 'w=1/[\s^2^(Fo^2^)+(0.1128P)^2^+128.4166P] where P=(Fo^2^+2Fc^2^)/3'
_refine_ls_weighting_scheme calc
_refine_ls_wR_factor_gt 0.2157
_refine_ls_wR_factor_ref 0.2264
_reflns_Friedel_coverage 0.000
_reflns_number_gt 35110
_reflns_number_total 40914
_reflns_threshold_expression 'I > 2\s(I)'
_cod_data_source_file d3ce00592e2.cif
_cod_data_source_block xstr1389_auto
_cod_depositor_comments 'Adding full bibliography for 7247186--7247196.cif.'
_cod_original_formula_sum 'C116.50 H93.63 Cd4.67 N14.83 O28.50'
_cod_database_code 7247186
_shelx_shelxl_version_number 2017/1
_chemical_oxdiff_formula Cd7C130H110N20O30
_shelx_space_group_comment
;
The symmetry employed for this shelxl refinement is uniquely defined
by the following loop, which should always be used as a source of
symmetry information in preference to the above space-group names.
They are only intended as comments.
;
_shelx_estimated_absorpt_t_max 0.703
_shelx_estimated_absorpt_t_min 0.312
_diffrn_oxdiff_digest_frames
;
01ba4b8eeab8c6eed3720361902c81287600029ed40
;
_reflns_odcompleteness_completeness 99.97
_reflns_odcompleteness_iscentric 1
_reflns_odcompleteness_theta 66.97
_olex2_refinement_description
;
1. Fixed Uiso
 At 1.2 times of:
  All C(H) groups, {H34A,H34B,H34C} of C34A, All N(H) groups
 At 1.5 times of:
  {H16G,H16H,H16I} of C165, {H16J,H16K,H16L} of C166, {H16M,H16N,H16O} of
  C168, {H17A,H17B,H17C} of C170, {H17D,H17E,H17F} of C171, {H16D,H16E,H16F} of
  C163, {H16A,H16B,H16C} of C162, {H17G,H17H,H17I} of C173, {H17M,H17N,H17O} of
  C176
2. Restrained distances
 C168-C169
 1.54 with sigma of 0.02
 C173-C172 = C171-C172
 1.54 with sigma of 0.02
 N23-C163 = N23-C162 = N22-C165 = N22-C166
 1.54 with sigma of 0.002
 N23-C164 = N22-C167
 1.34 with sigma of 0.002
 O41-C167 = O40-C164
 1.23 with sigma of 0.002
 O43-C172 = O44-C175 = O42-C169
 1.23 with sigma of 0.002
 C172-C171 = C173-C172 = C170-C169 = C169-C168 = C175-C174 = C176-C175
 1.54 with sigma of 0.002
 N22-C166 = N22-C165 = N23-C163 = N23-C162
 1.45 with sigma of 0.002
 C170-C169 \\sim C168-C169
 with sigma of 0.02
 C173-C172 \\sim C171-C172
 with sigma of 0.02
3. Uiso/Uaniso restraints and constraints
N11 \\sim C92 \\sim C93 \\sim C95 \\sim C96 \\sim C94: within 1.7A with sigma
of 0.004 and sigma for terminal atoms of 0.008
C166 \\sim N22 \\sim C165 \\sim C167: within 1.7A with sigma of 0.004 and sigma
for terminal atoms of 0.008
C176 \\sim C175 \\sim C174 \\sim O44: within 1.7A with sigma of 0.004 and sigma
for terminal atoms of 0.008
C72B \\sim C73B \\sim C74B \\sim C75B \\sim C76B \\sim N13: within 1.7A with
sigma of 0.004 and sigma for terminal atoms of 0.008
C168 \\sim C169 \\sim C170 \\sim O42: within 1.7A with sigma of 0.004 and sigma
for terminal atoms of 0.008
C77 \\sim C78 \\sim C79 \\sim C80 \\sim C81 \\sim N9: within 1.7A with sigma of
0.004 and sigma for terminal atoms of 0.008
N11 \\sim C96 \\sim C95 \\sim C94 \\sim C93 \\sim C92: within 1.7A with sigma
of 0.004 and sigma for terminal atoms of 0.008
N10 \\sim C82 \\sim C83 \\sim C84 \\sim C85 \\sim C86: within 1.7A with sigma
of 0.004 and sigma for terminal atoms of 0.008
Uanis(C36A) \\sim Ueq, Uanis(C35A) \\sim Ueq, Uanis(C34A) \\sim Ueq,
Uanis(C33B) \\sim Ueq, Uanis(C32B) \\sim Ueq, Uanis(N4) \\sim Ueq, Uanis(C36B)
\\sim Ueq, Uanis(C35B) \\sim Ueq, Uanis(C33A) \\sim Ueq, Uanis(C32A) \\sim Ueq:
with sigma of 0.001 and sigma for terminal atoms of 0.002
Uanis(C76B) \\sim Ueq, Uanis(C75B) \\sim Ueq, Uanis(C74B) \\sim Ueq,
Uanis(C73B) \\sim Ueq, Uanis(C72B) \\sim Ueq, Uanis(N13) \\sim Ueq: with sigma
of 0.001 and sigma for terminal atoms of 0.002
Uanis(C77) \\sim Ueq, Uanis(C78) \\sim Ueq, Uanis(C79) \\sim Ueq, Uanis(N9)
\\sim Ueq, Uanis(C81) \\sim Ueq, Uanis(C80) \\sim Ueq: with sigma of 0.001 and
sigma for terminal atoms of 0.002
Uanis(N21) \\sim Ueq, Uanis(C181) \\sim Ueq, Uanis(C180) \\sim Ueq, Uanis(C179)
\\sim Ueq, Uanis(C178) \\sim Ueq, Uanis(C177) \\sim Ueq: with sigma of 0.001
and sigma for terminal atoms of 0.002
Uanis(C168) \\sim Ueq, Uanis(C169) \\sim Ueq, Uanis(C170) \\sim Ueq, Uanis(O42)
\\sim Ueq: with sigma of 0.001 and sigma for terminal atoms of 0.002
Uanis(C165) \\sim Ueq, Uanis(N22) \\sim Ueq, Uanis(C166) \\sim Ueq, Uanis(C167)
\\sim Ueq, Uanis(O41) \\sim Ueq: with sigma of 0.001 and sigma for terminal
atoms of 0.002
Uanis(C175) \\sim Ueq, Uanis(C174) \\sim Ueq, Uanis(C176) \\sim Ueq, Uanis(O44)
\\sim Ueq: with sigma of 0.001 and sigma for terminal atoms of 0.002
Uanis(C171) \\sim Ueq, Uanis(C172) \\sim Ueq, Uanis(C173) \\sim Ueq, Uanis(O43)
\\sim Ueq: with sigma of 0.001 and sigma for terminal atoms of 0.002
Uanis(N20) = Uanis(C131) = Uanis(C130) = Uanis(C129) = Uanis(C128) = Uanis(C127)
Uiso(N10) = Uiso(C86) = Uiso(C85) = Uiso(C84) = Uiso(C83) = Uiso(C82)
Uanis(N21) = Uanis(C177) = Uanis(C178) = Uanis(C179) = Uanis(C180) = Uanis(C181)
Uanis(C39B) = Uanis(C40B) = Uanis(C41B) = Uanis(N5B) = Uanis(C37B) = Uanis(C38B)
Uanis(C39A) = Uanis(C41B) = Uanis(N5A) = Uanis(C41A) = Uanis(C40A)
Uanis(N5A) = Uanis(C37A) = Uanis(C38A) = Uanis(C39A) = Uanis(C40A) = Uanis(C41A)
Uiso(N11) = Uiso(C96) = Uiso(C95) = Uiso(C94) = Uiso(C93) = Uiso(C92)
Uiso(C95) = Uiso(C96) = Uiso(N11) = Uiso(C92) = Uiso(C93) = Uiso(C94)
Uiso(N11) = Uiso(C92) = Uiso(C93) = Uiso(C94) = Uiso(C95) = Uiso(C96)
4. Rigid body (RIGU) restrains
 N11, C96, C95, C94, C93, C92
 with sigma for 1-2 distances of 0.004 and sigma for 1-3 distances of 0.004
5. Others
 Fixed Sof: N5A(0.5) C37A(0.5) H37A(0.5) C38A(0.5) H38A(0.5) C39A(0.5)
 H39A(0.5) C40A(0.5) H40A(0.5) C41A(0.5) H41A(0.5) C32A(0.7) H32A(0.7)
 C32B(0.3) H32B(0.3) C33A(0.7) H33A(0.7) C33B(0.3) H33B(0.3) H34A(0.7)
 H34B(0.7) H34C(0.3) C35A(0.7) H35A(0.7) C35B(0.3) H35B(0.3) C36A(0.7)
 H36A(0.7) C36B(0.3) H36B(0.3) C41B(0.5) N5B(0.5) C37B(0.5) H37B(0.5) C38B(0.5)
 H38B(0.5) C39B(0.5) H39B(0.5) C40B(0.5) H40B(0.5) C179(0.5) H179(0.5)
 C178(0.5) H178(0.5) C177(0.5) H177(0.5) N21(0.5) H21A(0.5) C181(0.5) H181(0.5)
 C180(0.5) H180(0.5) O41(0.75) N22(0.75) C165(0.75) H16G(0.75) H16H(0.75)
 H16I(0.75) C166(0.75) H16J(0.75) H16K(0.75) H16L(0.75) C167(0.75) H167(0.75)
 O42(0.75) C168(0.75) H16M(0.75) H16N(0.75) H16O(0.75) C169(0.75) C170(0.75)
 H17A(0.75) H17B(0.75) H17C(0.75) O43(0.25) C171(0.25) H17D(0.25) H17E(0.25)
 H17F(0.25) C172(0.25) C173(0.25) H17G(0.25) H17H(0.25) H17I(0.25)
 Fixed Uiso: N11(0.16346) C92(0.16346) C93(0.16346) C94(0.16346) C95(0.16346)
 C96(0.16346) H17J(0.13812) H17K(0.15951) H17L(0.15951)
6.a Secondary CH2 refined with riding coordinates:
 C34A(H34A,H34B)
6.b Aromatic/amide H refined with riding coordinates:
 N1(H1), N2(H2), N3(H3), C37A(H37A), C38A(H38A), C39A(H39A), C40A(H40A),
 C41A(H41A), N6(H6), N7(H7), N8(H8), C92(H92), C93(H93), C94(H94), C95(H95),
 C96(H96), C87(H87), C88(H88), C89(H89), C90(H90), C91(H91), C72B(H72B),
 C73B(H73B), C74B(H74B), C75B(H75B), C76B(H76B), N14(H14), N15(H15), N16(H16),
 N17(H17), N18(H18), N19(H19), C1(H1A), C4(H4), C5(H5), C7(H7A), C8(H8A),
 C11(H11), C13(H13), C15(H15A), C18(H18A), C19(H19A), C21(H21), C22(H22),
 C26(H26), C27(H27), C29(H29), C30(H30), C32A(H32A), C32B(H32B), C33A(H33A),
 C33B(H33B), C34A(H34C), C35A(H35A), C35B(H35B), C36A(H36A), C36B(H36B),
 C37B(H37B), C38B(H38B), C39B(H39B), C40B(H40B), C44(H44), C45(H45), C47(H47),
 C48(H48), C51(H51), C53(H53), C55(H55), C58(H58), C59(H59), C61(H61), C62(H62),
  C66(H66), C67(H67), C69(H69), C70(H70), C81(H81), C77(H77), C78(H78),
 C79(H79), C80(H80), C86(H86), C85(H85), C84(H84), C83(H83), C82(H82), C99(H99),
  C100(H100), C102(H102), C103(H103), C106(H106), C108(H108), C110(H110),
 C113(H113), C114(H114), C116(H116), C117(H117), C121(H121), C122(H122),
 C124(H124), C125(H125), C127(H127), C131(H131), C130(H130), C129(H129),
 C128(H128), C134(H134), C135(H135), C137(H137), C138(H138), C141(H141),
 C143(H143), C145(H145), C148(H148), C149(H149), C151(H151), C152(H152),
 C156(H156), C157(H157), C159(H159), C160(H160), C179(H179), C178(H178),
 C177(H177), N21(H21A), C181(H181), C180(H180), C164(H164), C167(H167)
6.c Fitted hexagon refined as free rotating group:
 N5A(C37A,C38A,C39A,C40A,C41A), N11(C92,C93,C94,C95,C96), N12(C87,C88,C89,C90,
 C91), N13(C72B,C73B,C74B,C75B,C76B), C41B(N5B,C37B,C38B,C39B,C40B), C81(N9,C77,
 C78,C79,C80), C86(C85,C84,C83,C82,N10), C127(N20,C131,C130,C129,C128),
 C179(C178,C177,N21,C181,C180)
6.d Idealised Me refined as rotating group:
 C162(H16A,H16B,H16C), C163(H16D,H16E,H16F), C165(H16G,H16H,H16I), C166(H16J,
 H16K,H16L), C168(H16M,H16N,H16O), C170(H17A,H17B,H17C), C171(H17D,H17E,H17F),
 C173(H17G,H17H,H17I), C174(H17J,H17K,H17L), C176(H17M,H17N,H17O)
;
_olex2_submission_special_instructions 'No special instructions were received'
_oxdiff_exptl_absorpt_empirical_details
;
Empirical correction (ABSPACK) includes:
- Absorption correction using spherical harmonics
- Frame scaling
- Detector area scaling
;
_oxdiff_exptl_absorpt_empirical_full_max 1.839
_oxdiff_exptl_absorpt_empirical_full_min 0.596

loop_
_space_group_symop_operation_xyz
'x, y, z'
'-x+1/2, y+1/2, -z+1/2'
'-x, -y, -z'
'x-1/2, -y-1/2, z-1/2'

loop_
_atom_site_label
_atom_site_type_symbol
_atom_site_fract_x
_atom_site_fract_y
_atom_site_fract_z
_atom_site_U_iso_or_equiv
_atom_site_adp_type
_atom_site_occupancy
_atom_site_site_symmetry_order
_atom_site_calc_flag
_atom_site_refinement_flags_posn
_atom_site_refinement_flags_adp
_atom_site_refinement_flags_occupancy
_atom_site_disorder_assembly
_atom_site_disorder_group
Cd1 Cd 0.65134(4) 0.10238(2) 0.43352(2) 0.05081(14) Uani 1 1 d . . . . .
Cd2 Cd 0.43467(4) 0.14466(2) 0.45372(2) 0.04053(12) Uani 1 1 d . . . . .
Cd3 Cd 0.73283(4) 0.39611(2) 0.90244(2) 0.04735(14) Uani 1 1 d . . . . .
Cd4 Cd 0.55398(3) 0.58098(2) 0.40884(2) 0.03410(11) Uani 1 1 d . . . . .
Cd5 Cd 0.70288(4) 0.61640(2) 0.32846(2) 0.04702(13) Uani 1 1 d . . . . .
Cd6 Cd 0.60646(4) 0.66021(2) 0.41341(2) 0.04031(12) Uani 1 1 d . . . . .
Cd7 Cd 0.83723(4) 0.86299(2) -0.11862(2) 0.05079(14) Uani 1 1 d . . . . .
O1 O 0.9868(4) 0.39550(11) 0.91646(15) 0.0510(12) Uani 1 1 d . . . . .
O2 O 0.8657(5) 0.41050(18) 0.8740(2) 0.085(2) Uani 1 1 d . . . . .
O3 O 0.8192(4) 0.34535(12) 0.90339(17) 0.0628(16) Uani 1 1 d . . . . .
O4 O 0.6789(5) 0.35153(11) 0.87198(19) 0.0687(18) Uani 1 1 d . . . . .
O5 O 0.8733(4) 0.18822(11) 0.86570(17) 0.0617(15) Uani 1 1 d . . . . .
O6 O 0.8956(3) 0.07231(10) 0.85367(13) 0.0390(10) Uani 1 1 d . . . . .
O7 O 0.9065(3) -0.08797(9) 0.86610(14) 0.0411(10) Uani 1 1 d . . . . .
O8 O 0.7530(4) -0.09190(14) 0.8729(3) 0.098(3) Uani 1 1 d . . . . .
O9 O 0.7134(6) 0.16337(13) 0.69591(17) 0.080(2) Uani 1 1 d . . . . .
O10 O 0.6435(6) 0.09882(16) 0.49856(17) 0.089(2) Uani 1 1 d . . . . .
O11 O 0.5320(5) 0.13321(13) 0.50751(16) 0.0642(16) Uani 1 1 d . . . . .
O12 O 0.6602(6) 0.14902(13) 0.4080(2) 0.085(2) Uani 1 1 d . . . . .
O13 O 0.5380(4) 0.17665(12) 0.42840(16) 0.0576(14) Uani 1 1 d . . . . .
O14 O 0.8346(4) 0.26181(11) 0.28506(16) 0.0556(14) Uani 1 1 d . . . . .
O15 O 0.7526(5) 0.39590(12) 0.33409(15) 0.0646(16) Uani 1 1 d . . . . .
O16 O 0.8714(3) 0.33040(10) 0.15854(12) 0.0396(10) Uani 1 1 d . . . . .
O17 O 0.8187(4) 0.39116(11) -0.03132(14) 0.0524(13) Uani 1 1 d . . . . .
O18 O 0.6631(5) 0.38290(15) -0.03967(17) 0.0681(16) Uani 1 1 d . . . . .
O19 O 0.6248(4) 0.54511(11) 0.37308(15) 0.0513(12) Uani 1 1 d . . . . .
O20 O 0.6773(5) 0.56549(12) 0.31773(19) 0.0694(17) Uani 1 1 d . . . . .
O21 O 0.6689(4) 0.58250(12) 0.46014(14) 0.0508(12) Uani 1 1 d . . . . .
O22 O 0.7186(4) 0.62981(13) 0.44593(15) 0.0579(14) Uani 1 1 d . . . . .
O23 O 0.5883(3) 0.62082(9) 0.37117(12) 0.0384(10) Uani 1 1 d . . . . .
O24 O 0.9152(4) 0.57159(10) 0.64754(14) 0.0491(12) Uani 1 1 d . . . . .
O25 O 0.9227(4) 0.70381(10) 0.71958(15) 0.0489(12) Uani 1 1 d . . . . .
O26 O 0.9014(7) 0.83789(13) 0.8292(2) 0.089(2) Uani 1 1 d . . . . .
O27 O 0.9621(5) 0.82006(13) 0.88513(18) 0.0649(15) Uani 1 1 d . . . . .
O28 O 1.0679(6) 0.59278(12) 0.82685(16) 0.075(2) Uani 1 1 d . . . . .
O29 O 1.1361(6) 0.45266(13) 0.92679(19) 0.084(2) Uani 1 1 d . . . . .
O30 O 1.1661(5) 0.42512(12) 0.87473(17) 0.0664(16) Uani 1 1 d . . . . .
O31 O 0.7068(4) 0.69487(12) 0.39102(16) 0.0572(14) Uani 1 1 d . . . . .
O32 O 0.7165(7) 0.66965(15) 0.3343(2) 0.093(3) Uani 1 1 d . . . . .
O33 O 0.9466(4) 0.82775(10) 0.33506(13) 0.0441(11) Uani 1 1 d . . . . .
O34 O 0.8983(4) 0.82892(10) 0.14875(13) 0.0438(11) Uani 1 1 d . . . . .
O35 O 0.8340(4) 0.85964(13) -0.05299(16) 0.0601(14) Uani 1 1 d . . . . .
O36 O 0.9809(4) 0.87791(10) -0.05762(14) 0.0488(12) Uani 1 1 d . . . . .
O37 O 1.0461(6) 0.94663(11) 0.23890(16) 0.0728(19) Uani 1 1 d . . . . .
O38 O 1.1938(6) 1.05138(13) 0.40913(17) 0.0728(19) Uani 1 1 d . . . . .
O39 O 1.1465(5) 1.07550(11) 0.35374(17) 0.0647(16) Uani 1 1 d . . . . .
N1 N 0.7486(5) 0.21108(12) 0.82955(19) 0.0484(15) Uani 1 1 d . . . . .
H1 H 0.701819 0.206995 0.811405 0.058 Uiso 1 1 calc R . . . .
N2 N 0.7635(4) 0.04951(12) 0.8238(2) 0.0490(15) Uani 1 1 d . . . . .
H2 H 0.708991 0.053199 0.809937 0.059 Uiso 1 1 calc R . . . .
N3 N 0.6947(5) 0.11197(13) 0.68732(16) 0.0481(14) Uani 1 1 d . . . . .
H3 H 0.696930 0.093934 0.699315 0.058 Uiso 1 1 calc R . . . .
N4 N 0.3797(5) 0.18518(16) 0.4913(2) 0.0551(15) Uani 1 1 d . U . . .
N5A N 0.8218(13) 0.1193(6) 0.4332(8) 0.164(5) Uani 0.5 1 d . . P A 1
C37A C 0.8772(17) 0.1116(6) 0.4022(8) 0.164(5) Uani 0.5 1 d G . P A 1
H37A H 0.858473 0.095111 0.384802 0.197 Uiso 0.5 1 calc R . P A 1
C38A C 0.9601(15) 0.1281(7) 0.3967(7) 0.164(5) Uani 0.5 1 d G . P A 1
H38A H 0.998045 0.122873 0.375517 0.197 Uiso 0.5 1 calc R . P A 1
C39A C 0.9876(13) 0.1522(6) 0.4222(8) 0.164(5) Uani 0.5 1 d G . P A 1
H39A H 1.044251 0.163514 0.418438 0.197 Uiso 0.5 1 calc R . P A 1
C40A C 0.9321(17) 0.1599(6) 0.4532(8) 0.164(5) Uani 0.5 1 d G . P A 1
H40A H 0.950884 0.176393 0.470645 0.197 Uiso 0.5 1 calc R . P A 1
C41A C 0.8492(15) 0.1434(7) 0.4587(7) 0.164(5) Uani 0.5 1 d G . P A 1
H41A H 0.811310 0.148631 0.479931 0.197 Uiso 0.5 1 calc R . P A 1
N6 N 0.7224(4) 0.27961(12) 0.32480(17) 0.0449(13) Uani 1 1 d . . . . .
H6 H 0.693130 0.296555 0.331495 0.054 Uiso 1 1 calc R . . . .
N7 N 0.7285(5) 0.35395(15) 0.14538(17) 0.0507(15) Uani 1 1 d . . . . .
H7 H 0.675056 0.359172 0.155739 0.061 Uiso 1 1 calc R . . . .
N8 N 0.7217(5) 0.42331(12) 0.27695(17) 0.0464(14) Uani 1 1 d . . . . .
H8 H 0.719109 0.422136 0.250823 0.056 Uiso 1 1 calc R . . . .
N11 N 0.8345(8) 0.6076(3) 0.3736(4) 0.163 Uiso 1 1 d . U . . .
C92 C 0.8352(8) 0.5825(3) 0.3993(4) 0.163 Uiso 1 1 d G U . B 1
H92 H 0.776944 0.572502 0.404166 0.196 Uiso 1 1 calc R . . B 1
C93 C 0.9210(11) 0.5720(3) 0.4179(4) 0.163 Uiso 1 1 d G U . B 1
H93 H 0.921420 0.554911 0.435448 0.196 Uiso 1 1 calc R . . B 1
C94 C 1.0062(8) 0.5867(3) 0.4107(4) 0.163 Uiso 1 1 d G U . B 1
H94 H 1.064830 0.579512 0.423415 0.196 Uiso 1 1 calc R . . B 1
C95 C 1.0055(8) 0.6117(3) 0.3850(4) 0.163 Uiso 1 1 d G U . B 1
H95 H 1.063765 0.621703 0.380099 0.196 Uiso 1 1 calc R . . B 1
C96 C 0.9197(11) 0.6222(3) 0.3664(4) 0.163 Uiso 1 1 d G U . B 1
H96 H 0.919290 0.639295 0.348817 0.196 Uiso 1 1 calc R . . B 1
N12 N 0.5774(4) 0.68622(12) 0.46996(13) 0.0629(19) Uani 1 1 d . . . . .
C87 C 0.4936(5) 0.70289(16) 0.4730(2) 0.103(4) Uani 1 1 d G . . . .
H87 H 0.452067 0.706694 0.449870 0.124 Uiso 1 1 calc R . . . .
C88 C 0.4706(5) 0.7140(2) 0.5097(3) 0.117(5) Uani 1 1 d G . . . .
H88 H 0.413310 0.725371 0.511761 0.141 Uiso 1 1 calc R . . . .
C89 C 0.5313(7) 0.7084(2) 0.54349(19) 0.122(5) Uani 1 1 d G . . . .
H89 H 0.515590 0.715997 0.568615 0.146 Uiso 1 1 calc R . . . .
C90 C 0.6151(6) 0.69175(19) 0.54050(14) 0.096(4) Uani 1 1 d G . . . .
H90 H 0.656627 0.687944 0.563578 0.115 Uiso 1 1 calc R . . . .
C91 C 0.6381(4) 0.68065(15) 0.50373(17) 0.084(3) Uani 1 1 d G . . . .
H91 H 0.695386 0.669266 0.501687 0.101 Uiso 1 1 calc R . . . .
N13 N 0.4739(4) 0.54313(14) 0.4388(2) 0.0732(16) Uani 1 1 d . U . . .
C72B C 0.3889(5) 0.54873(14) 0.4562(2) 0.0853(18) Uani 1 1 d G U . C 2
H72B H 0.365377 0.569199 0.457816 0.102 Uiso 1 1 calc R . . C 2
C73B C 0.3382(5) 0.52437(19) 0.4712(2) 0.101(2) Uani 1 1 d G U . C 2
H73B H 0.280127 0.528192 0.483115 0.121 Uiso 1 1 calc R . . C 2
C74B C 0.3726(6) 0.49442(16) 0.4689(3) 0.109(2) Uani 1 1 d G U . C 2
H74B H 0.338004 0.477769 0.479133 0.131 Uiso 1 1 calc R . . C 2
C75B C 0.4576(6) 0.48882(13) 0.4515(3) 0.106(2) Uani 1 1 d G U . C 2
H75B H 0.481131 0.468351 0.449853 0.127 Uiso 1 1 calc R . . C 2
C76B C 0.5083(4) 0.51318(16) 0.4364(2) 0.0917(19) Uani 1 1 d G U . C 2
H76B H 0.566382 0.509358 0.424554 0.110 Uiso 1 1 calc R . . C 2
N14 N 0.9218(5) 0.61905(13) 0.61952(16) 0.0467(14) Uani 1 1 d . . . . .
H14 H 0.945292 0.637708 0.623471 0.056 Uiso 1 1 calc R . . . .
N15 N 0.9991(4) 0.69900(11) 0.78108(16) 0.0380(12) Uani 1 1 d . . . . .
H15 H 1.031990 0.686064 0.796909 0.046 Uiso 1 1 calc R . . . .
N16 N 1.0577(4) 0.55116(11) 0.78597(16) 0.0420(13) Uani 1 1 d . . . . .
H16 H 1.047124 0.545390 0.760986 0.050 Uiso 1 1 calc R . . . .
N17 N 0.9420(4) 0.78946(11) 0.28860(16) 0.0413(12) Uani 1 1 d . . . . .
H17 H 0.966591 0.784155 0.266326 0.050 Uiso 1 1 calc R . . . .
N18 N 1.0516(4) 0.93537(12) 0.30401(16) 0.0411(12) Uani 1 1 d . . . . .
H18 H 1.045763 0.920213 0.321020 0.049 Uiso 1 1 calc R . . . .
N19 N 0.9703(4) 0.87366(12) 0.13119(14) 0.0370(11) Uani 1 1 d . . . . .
H19 H 1.001996 0.889850 0.140822 0.044 Uiso 1 1 calc R . . . .
C1 C 0.9498(9) 0.4082(3) 0.8851(3) 0.080(3) Uani 1 1 d . . . . .
H1A H 0.993412 0.416980 0.868019 0.095 Uiso 1 1 calc R . . . .
C2 C 0.7485(6) 0.33481(16) 0.8827(2) 0.0513(18) Uani 1 1 d . . . . .
C3 C 0.7490(6) 0.30225(15) 0.8697(2) 0.0504(18) Uani 1 1 d . . . . .
C4 C 0.6710(6) 0.28972(17) 0.8489(3) 0.065(2) Uani 1 1 d . . . . .
H4 H 0.615892 0.302082 0.842845 0.078 Uiso 1 1 calc R . . . .
C5 C 0.6711(6) 0.25907(17) 0.8366(3) 0.064(2) Uani 1 1 d . . . . .
H5 H 0.615671 0.250524 0.822785 0.077 Uiso 1 1 calc R . . . .
C6 C 0.7520(6) 0.24097(14) 0.8444(2) 0.0481(17) Uani 1 1 d . . . . .
C7 C 0.8318(6) 0.25330(15) 0.8653(3) 0.054(2) Uani 1 1 d . . . . .
H7A H 0.887305 0.241035 0.870975 0.065 Uiso 1 1 calc R . . . .
C8 C 0.8301(6) 0.28419(16) 0.8781(2) 0.0538(19) Uani 1 1 d . . . . .
H8A H 0.884631 0.292775 0.892459 0.065 Uiso 1 1 calc R . . . .
C9 C 0.8092(5) 0.18736(15) 0.8398(2) 0.0446(15) Uani 1 1 d . . . . .
C10 C 0.7893(5) 0.15851(14) 0.8155(2) 0.0397(14) Uani 1 1 d . . . . .
C11 C 0.7626(5) 0.15984(14) 0.7749(2) 0.0431(15) Uani 1 1 d . . . . .
H11 H 0.755595 0.179284 0.761996 0.052 Uiso 1 1 calc R . . . .
C12 C 0.7461(5) 0.13274(14) 0.7529(2) 0.0401(14) Uani 1 1 d . . . . .
C13 C 0.7606(5) 0.10422(14) 0.77212(19) 0.0372(13) Uani 1 1 d . . . . .
H13 H 0.749244 0.085609 0.757660 0.045 Uiso 1 1 calc R . . . .
C14 C 0.7915(5) 0.10315(14) 0.81217(19) 0.0375(13) Uani 1 1 d . . . . .
C15 C 0.8056(5) 0.13031(14) 0.8341(2) 0.0389(14) Uani 1 1 d . . . . .
H15A H 0.826347 0.129454 0.861599 0.047 Uiso 1 1 calc R . . . .
C16 C 0.8224(5) 0.07353(13) 0.83202(18) 0.0360(13) Uani 1 1 d . . . . .
C17 C 0.7829(5) 0.01869(15) 0.8358(2) 0.0479(17) Uani 1 1 d . . . . .
C18 C 0.7094(6) 0.00177(19) 0.8496(3) 0.073(3) Uani 1 1 d . . . . .
H18A H 0.649335 0.011249 0.852682 0.087 Uiso 1 1 calc R . . . .
C19 C 0.7230(6) -0.02938(19) 0.8589(3) 0.074(3) Uani 1 1 d . . . . .
H19A H 0.671638 -0.041245 0.867580 0.089 Uiso 1 1 calc R . . . .
C20 C 0.8109(5) -0.04296(16) 0.8555(3) 0.0535(19) Uani 1 1 d . . . . .
C21 C 0.8858(5) -0.02544(15) 0.8422(2) 0.0487(17) Uani 1 1 d . . . . .
H21 H 0.946537 -0.034628 0.839706 0.058 Uiso 1 1 calc R . . . .
C22 C 0.8711(5) 0.00547(16) 0.8327(2) 0.0490(17) Uani 1 1 d . . . . .
H22 H 0.922195 0.017494 0.824060 0.059 Uiso 1 1 calc R . . . .
C23 C 0.8251(6) -0.07618(16) 0.8659(2) 0.0513(18) Uani 1 1 d . . . . .
C24 C 0.7173(6) 0.13726(16) 0.7091(2) 0.0468(16) Uani 1 1 d . . . . .
C25 C 0.6677(6) 0.11294(17) 0.6462(2) 0.0499(17) Uani 1 1 d . . . . .
C26 C 0.6960(6) 0.08936(17) 0.6222(2) 0.0518(18) Uani 1 1 d . . . . .
H26 H 0.731778 0.072589 0.633682 0.062 Uiso 1 1 calc R . . . .
C27 C 0.6728(7) 0.08988(17) 0.5817(2) 0.0558(19) Uani 1 1 d . . . . .
H27 H 0.694457 0.073641 0.565756 0.067 Uiso 1 1 calc R . . . .
C28 C 0.6192(7) 0.11328(17) 0.5639(2) 0.0549(19) Uani 1 1 d . . . . .
C29 C 0.5828(7) 0.1362(2) 0.5890(2) 0.061(2) Uani 1 1 d . . . . .
H29 H 0.541913 0.151990 0.577908 0.073 Uiso 1 1 calc R . . . .
C30 C 0.6068(7) 0.13558(19) 0.6291(2) 0.061(2) Uani 1 1 d . . . . .
H30 H 0.581555 0.150808 0.645637 0.073 Uiso 1 1 calc R . . . .
C31 C 0.5959(7) 0.11544(17) 0.5199(2) 0.0538(19) Uani 1 1 d . . . . .
C32A C 0.4448(11) 0.1984(3) 0.5166(4) 0.072(3) Uani 0.7 1 d . U P D 1
H32A H 0.510160 0.193011 0.515251 0.087 Uiso 0.7 1 calc R . P D 1
C32B C 0.386(3) 0.1878(9) 0.5323(11) 0.076(8) Uani 0.3 1 d . U P D 2
H32B H 0.416253 0.170806 0.545851 0.091 Uiso 0.3 1 calc R . P D 2
C33A C 0.4201(16) 0.2200(5) 0.5451(7) 0.115(6) Uani 0.7 1 d . U P D 1
H33A H 0.462392 0.225042 0.567559 0.138 Uiso 0.7 1 calc R . P D 1
C33B C 0.355(2) 0.2114(7) 0.5582(9) 0.062(7) Uani 0.3 1 d . U P D 2
H33B H 0.354097 0.209698 0.586290 0.075 Uiso 0.3 1 calc R . P D 2
C34A C 0.3303(11) 0.2336(4) 0.5388(5) 0.122(5) Uani 1 1 d . U . . .
H34A H 0.339992 0.255003 0.529621 0.146 Uiso 0.7 1 calc R . P D 1
H34B H 0.302751 0.235069 0.564949 0.146 Uiso 0.7 1 calc R . P D 1
H34C H 0.321460 0.252095 0.553268 0.146 Uiso 0.3 1 calc R . P D 2
C35A C 0.2577(17) 0.2192(5) 0.5107(7) 0.116(6) Uani 0.7 1 d . U P D 1
H35A H 0.192835 0.225713 0.508293 0.139 Uiso 0.7 1 calc R . P D 1
C35B C 0.314(3) 0.2354(12) 0.4994(15) 0.107(12) Uani 0.3 1 d . U P D 2
H35B H 0.285780 0.253376 0.487213 0.128 Uiso 0.3 1 calc R . P D 2
C36A C 0.2920(13) 0.1950(4) 0.4877(5) 0.089(4) Uani 0.7 1 d . U P D 1
H36A H 0.248629 0.185311 0.468496 0.107 Uiso 0.7 1 calc R . P D 1
C36B C 0.338(3) 0.2111(9) 0.4771(12) 0.081(9) Uani 0.3 1 d . U P D 2
H36B H 0.324263 0.212511 0.449113 0.097 Uiso 0.3 1 calc R . P D 2
C41B C 0.8772(17) 0.1046(6) 0.4274(8) 0.164(5) Uani 0.5 1 d . . P A 2
N5B N 0.8064(11) 0.0901(7) 0.4472(8) 0.164(5) Uani 0.5 1 d G . P A 2
C37B C 0.8280(14) 0.0637(7) 0.4696(7) 0.164(5) Uani 0.5 1 d G . P A 2
H37B H 0.779597 0.053742 0.483107 0.197 Uiso 0.5 1 calc R . P A 2
C38B C 0.9203(17) 0.0519(6) 0.4721(8) 0.164(5) Uani 0.5 1 d G . P A 2
H38B H 0.935048 0.033825 0.487332 0.197 Uiso 0.5 1 calc R . P A 2
C39B C 0.9911(12) 0.0664(7) 0.4523(8) 0.164(5) Uani 0.5 1 d G . P A 2
H39B H 1.054224 0.058330 0.453979 0.197 Uiso 0.5 1 calc R . P A 2
C40B C 0.9696(14) 0.0928(7) 0.4299(8) 0.164(5) Uani 0.5 1 d G . P A 2
H40B H 1.017948 0.102753 0.416401 0.197 Uiso 0.5 1 calc R . P A 2
C42 C 0.6103(7) 0.17353(17) 0.4099(3) 0.0564(19) Uani 1 1 d . . . . .
C43 C 0.6426(6) 0.20118(16) 0.3885(2) 0.0481(16) Uani 1 1 d . . . . .
C44 C 0.7163(7) 0.19915(17) 0.3630(3) 0.069(3) Uani 1 1 d . . . . .
H44 H 0.747751 0.179943 0.360226 0.083 Uiso 1 1 calc R . . . .
C45 C 0.7451(7) 0.22448(17) 0.3415(3) 0.063(2) Uani 1 1 d . . . . .
H45 H 0.794533 0.222474 0.323883 0.076 Uiso 1 1 calc R . . . .
C46 C 0.7010(5) 0.25242(14) 0.3460(2) 0.0444(15) Uani 1 1 d . . . . .
C47 C 0.6288(6) 0.25508(16) 0.3719(2) 0.0480(17) Uani 1 1 d . . . . .
H47 H 0.599007 0.274489 0.375211 0.058 Uiso 1 1 calc R . . . .
C48 C 0.6000(6) 0.22979(16) 0.3929(2) 0.0481(16) Uani 1 1 d . . . . .
H48 H 0.550729 0.231978 0.410572 0.058 Uiso 1 1 calc R . . . .
C49 C 0.7824(5) 0.28241(14) 0.29566(19) 0.0393(14) Uani 1 1 d . . . . .
C50 C 0.7803(5) 0.31294(14) 0.27522(18) 0.0380(13) Uani 1 1 d . . . . .
C51 C 0.7886(5) 0.31312(14) 0.23397(19) 0.0390(14) Uani 1 1 d . . . . .
H51 H 0.801620 0.294550 0.220455 0.047 Uiso 1 1 calc R . . . .
C52 C 0.7776(5) 0.34044(14) 0.21323(18) 0.0382(13) Uani 1 1 d . . . . .
C53 C 0.7603(5) 0.36837(15) 0.23206(19) 0.0394(14) Uani 1 1 d . . . . .
H53 H 0.749933 0.386783 0.217080 0.047 Uiso 1 1 calc R . . . .
C54 C 0.7586(5) 0.36854(14) 0.27368(18) 0.0380(13) Uani 1 1 d . . . . .
C55 C 0.7680(5) 0.34064(15) 0.29482(19) 0.0408(14) Uani 1 1 d . . . . .
H55 H 0.765819 0.340741 0.322923 0.049 Uiso 1 1 calc R . . . .
C56 C 0.7965(5) 0.34080(14) 0.16938(18) 0.0395(14) Uani 1 1 d . . . . .
C57 C 0.7355(6) 0.36018(18) 0.1043(2) 0.0482(17) Uani 1 1 d . . . . .
C58 C 0.8181(6) 0.37201(19) 0.0911(2) 0.0542(18) Uani 1 1 d . . . . .
H58 H 0.873205 0.375014 0.108835 0.065 Uiso 1 1 calc R . . . .
C59 C 0.8190(6) 0.37944(19) 0.0511(2) 0.0549(18) Uani 1 1 d . . . . .
H59 H 0.875818 0.387421 0.041358 0.066 Uiso 1 1 calc R . . . .
C60 C 0.7385(6) 0.37546(19) 0.0250(2) 0.0533(18) Uani 1 1 d . . . . .
C61 C 0.6572(7) 0.3639(2) 0.0391(2) 0.066(2) Uani 1 1 d . . . . .
H61 H 0.601586 0.361574 0.021451 0.080 Uiso 1 1 calc R . . . .
C62 C 0.6545(6) 0.3557(2) 0.0783(2) 0.062(2) Uani 1 1 d . . . . .
H62 H 0.598163 0.347035 0.087587 0.074 Uiso 1 1 calc R . . . .
C63 C 0.7401(7) 0.38392(17) -0.0179(2) 0.0530(19) Uani 1 1 d . . . . .
C64 C 0.7437(6) 0.39692(15) 0.2978(2) 0.0445(16) Uani 1 1 d . . . . .
C65 C 0.7030(6) 0.45228(16) 0.2937(2) 0.0509(18) Uani 1 1 d . . . . .
C66 C 0.7188(7) 0.47844(16) 0.2705(2) 0.0549(19) Uani 1 1 d . . . . .
H66 H 0.741076 0.476104 0.244785 0.066 Uiso 1 1 calc R . . . .
C67 C 0.7022(7) 0.50740(17) 0.2850(2) 0.059(2) Uani 1 1 d . . . . .
H67 H 0.713362 0.524935 0.269135 0.071 Uiso 1 1 calc R . . . .
C68 C 0.6692(6) 0.51149(15) 0.3228(2) 0.0497(17) Uani 1 1 d . . . . .
C69 C 0.6491(7) 0.48559(17) 0.3444(3) 0.065(2) Uani 1 1 d . . . . .
H69 H 0.622958 0.488071 0.369422 0.078 Uiso 1 1 calc R . . . .
C70 C 0.6661(7) 0.45589(16) 0.3307(2) 0.064(2) Uani 1 1 d . . . . .
H70 H 0.652844 0.438403 0.346374 0.077 Uiso 1 1 calc R . . . .
C71 C 0.6554(5) 0.54335(16) 0.3391(2) 0.0493(17) Uani 1 1 d . . . . .
C81 C 0.5894(6) 0.65691(16) 0.2588(2) 0.099(2) Uani 1 1 d . U . . .
H81 H 0.626363 0.672876 0.271651 0.119 Uiso 1 1 calc R . . . .
N9 N 0.5906(5) 0.62744(19) 0.2750(2) 0.0927(19) Uani 1 1 d G U . . .
C77 C 0.5366(6) 0.60408(15) 0.2562(3) 0.103(2) Uani 1 1 d G U . . .
H77 H 0.537406 0.583939 0.267271 0.123 Uiso 1 1 calc R . . . .
C78 C 0.4814(6) 0.61018(19) 0.2210(3) 0.112(2) Uani 1 1 d G U . . .
H78 H 0.444429 0.594207 0.208127 0.134 Uiso 1 1 calc R . . . .
C79 C 0.4802(6) 0.6396(2) 0.2048(2) 0.114(2) Uani 1 1 d G U . . .
H79 H 0.442418 0.643810 0.180744 0.137 Uiso 1 1 calc R . . . .
C80 C 0.5342(7) 0.66301(17) 0.2236(3) 0.109(2) Uani 1 1 d G U . . .
H80 H 0.533385 0.683144 0.212506 0.131 Uiso 1 1 calc R . . . .
C86 C 0.8796(12) 0.6403(4) 0.2848(4) 0.182(4) Uiso 1 1 d . U . . .
H86 H 0.892786 0.648410 0.310856 0.219 Uiso 1 1 calc R . . . .
C85 C 0.9285(10) 0.6515(3) 0.2535(6) 0.182(4) Uiso 1 1 d G U . . .
H85 H 0.975191 0.667202 0.258102 0.219 Uiso 1 1 calc R . . . .
C84 C 0.9091(11) 0.6396(4) 0.2154(5) 0.182(4) Uiso 1 1 d G U . . .
H84 H 0.942596 0.647272 0.193976 0.219 Uiso 1 1 calc R . . . .
C83 C 0.8408(12) 0.6166(4) 0.2086(4) 0.182(4) Uiso 1 1 d G U . . .
H83 H 0.827598 0.608548 0.182604 0.219 Uiso 1 1 calc R . . . .
C82 C 0.7919(9) 0.6055(3) 0.2400(5) 0.182(4) Uiso 1 1 d G U . . .
H82 H 0.745192 0.589756 0.235357 0.219 Uiso 1 1 calc R . . . .
N10 N 0.8112(10) 0.6173(4) 0.2781(4) 0.182(4) Uiso 1 1 d G U . . .
C97 C 0.7358(6) 0.69198(17) 0.3567(2) 0.0555(19) Uani 1 1 d . . . . .
C98 C 0.7898(5) 0.71813(16) 0.3403(2) 0.0456(16) Uani 1 1 d . . . . .
C99 C 0.8154(7) 0.71687(18) 0.3011(2) 0.063(2) Uani 1 1 d . . . . .
H99 H 0.798441 0.699345 0.285221 0.076 Uiso 1 1 calc R . . . .
C100 C 0.8650(7) 0.74080(16) 0.2852(2) 0.055(2) Uani 1 1 d . . . . .
H100 H 0.880406 0.739804 0.258299 0.066 Uiso 1 1 calc R . . . .
C101 C 0.8925(5) 0.76606(13) 0.30801(18) 0.0375(13) Uani 1 1 d . . . . .
C102 C 0.8668(6) 0.76787(15) 0.3469(2) 0.0505(18) Uani 1 1 d . . . . .
H102 H 0.884256 0.785378 0.362788 0.061 Uiso 1 1 calc R . . . .
C103 C 0.8156(6) 0.74400(15) 0.3625(2) 0.0482(17) Uani 1 1 d . . . . .
H103 H 0.797884 0.745458 0.389030 0.058 Uiso 1 1 calc R . . . .
C104 C 0.9559(5) 0.81928(13) 0.30062(18) 0.0375(13) Uani 1 1 d . . . . .
C105 C 0.9785(5) 0.84188(13) 0.26884(18) 0.0361(13) Uani 1 1 d . . . . .
C106 C 0.9633(5) 0.83614(13) 0.22863(18) 0.0376(13) Uani 1 1 d . . . . .
H106 H 0.948325 0.815837 0.219588 0.045 Uiso 1 1 calc R . . . .
C107 C 0.9696(5) 0.85985(14) 0.20124(18) 0.0361(13) Uani 1 1 d . . . . .
C108 C 0.9926(5) 0.88934(14) 0.21501(18) 0.0389(14) Uani 1 1 d . . . . .
H108 H 0.995976 0.905702 0.196416 0.047 Uiso 1 1 calc R . . . .
C109 C 1.0106(5) 0.89535(13) 0.25483(18) 0.0369(13) Uani 1 1 d . . . . .
C110 C 1.0009(5) 0.87189(14) 0.28256(18) 0.0379(13) Uani 1 1 d . . . . .
H110 H 1.009248 0.876096 0.310273 0.045 Uiso 1 1 calc R . . . .
C111 C 1.0375(5) 0.92830(14) 0.26551(19) 0.0421(15) Uani 1 1 d . . . . .
C112 C 1.0749(5) 0.96469(14) 0.3204(2) 0.0401(14) Uani 1 1 d . . . . .
C113 C 1.0701(7) 0.99196(16) 0.2976(2) 0.058(2) Uani 1 1 d . . . . .
H113 H 1.050350 0.991218 0.270017 0.070 Uiso 1 1 calc R . . . .
C114 C 1.0940(7) 1.01950(16) 0.3154(2) 0.056(2) Uani 1 1 d . . . . .
H114 H 1.089677 1.037868 0.300037 0.067 Uiso 1 1 calc R . . . .
C115 C 1.1245(6) 1.02123(15) 0.3557(2) 0.0472(16) Uani 1 1 d . . . . .
C116 C 1.1264(6) 0.99462(16) 0.3781(2) 0.0508(17) Uani 1 1 d . . . . .
H116 H 1.145107 0.995580 0.405789 0.061 Uiso 1 1 calc R . . . .
C117 C 1.1013(6) 0.96639(15) 0.3607(2) 0.0467(16) Uani 1 1 d . . . . .
H117 H 1.102415 0.948244 0.376531 0.056 Uiso 1 1 calc R . . . .
C118 C 1.1539(7) 1.05124(18) 0.3743(2) 0.058(2) Uani 1 1 d . . . . .
C119 C 0.9424(5) 0.85264(13) 0.15821(18) 0.0371(13) Uani 1 1 d . . . . .
C120 C 0.9534(5) 0.87207(15) 0.08958(19) 0.0382(13) Uani 1 1 d . . . . .
C121 C 0.8772(6) 0.8558(2) 0.0714(2) 0.060(2) Uani 1 1 d . . . . .
H121 H 0.834178 0.845064 0.086855 0.072 Uiso 1 1 calc R . . . .
C122 C 0.8647(7) 0.8555(2) 0.0301(2) 0.064(2) Uani 1 1 d . . . . .
H122 H 0.812584 0.844312 0.017517 0.077 Uiso 1 1 calc R . . . .
C123 C 0.9261(6) 0.87109(15) 0.0066(2) 0.0460(16) Uani 1 1 d . . . . .
C124 C 1.0009(5) 0.88747(14) 0.02562(19) 0.0407(14) Uani 1 1 d . . . . .
H124 H 1.043460 0.898477 0.010201 0.049 Uiso 1 1 calc R . . . .
C125 C 1.0149(5) 0.88812(15) 0.06674(19) 0.0410(14) Uani 1 1 d . . . . .
H125 H 1.066524 0.899539 0.079276 0.049 Uiso 1 1 calc R . . . .
C126 C 0.9139(6) 0.86953(14) -0.03754(19) 0.0433(16) Uani 1 1 d . . . . .
C127 C 0.7026(9) 0.8080(3) -0.0966(3) 0.187(4) Uani 1 1 d . . . . .
H127 H 0.747018 0.806684 -0.073969 0.224 Uiso 1 1 calc R . . . .
N20 N 0.7126(8) 0.8307(3) -0.1250(4) 0.187(4) Uani 1 1 d G . . . .
C131 C 0.6476(10) 0.8326(3) -0.1582(4) 0.187(4) Uani 1 1 d G . . . .
H131 H 0.654495 0.848174 -0.177599 0.224 Uiso 1 1 calc R . . . .
C130 C 0.5725(9) 0.8117(3) -0.1630(4) 0.187(4) Uani 1 1 d G . . . .
H130 H 0.528084 0.812973 -0.185623 0.224 Uiso 1 1 calc R . . . .
C129 C 0.5625(9) 0.7889(3) -0.1346(4) 0.187(4) Uani 1 1 d G . . . .
H129 H 0.511140 0.774628 -0.137820 0.224 Uiso 1 1 calc R . . . .
C128 C 0.6275(10) 0.7871(3) -0.1014(4) 0.187(4) Uani 1 1 d G . . . .
H128 H 0.620605 0.771483 -0.081993 0.224 Uiso 1 1 calc R . . . .
C132 C 0.7167(5) 0.60602(17) 0.46807(19) 0.0452(16) Uani 1 1 d . . . . .
C133 C 0.7768(5) 0.60784(16) 0.50681(19) 0.0438(15) Uani 1 1 d . . . . .
C134 C 0.7606(6) 0.58677(15) 0.5375(2) 0.0464(16) Uani 1 1 d . . . . .
H134 H 0.715327 0.570649 0.532648 0.056 Uiso 1 1 calc R . . . .
C135 C 0.8099(6) 0.58930(15) 0.57450(19) 0.0464(16) Uani 1 1 d . . . . .
H135 H 0.799333 0.574981 0.595035 0.056 Uiso 1 1 calc R . . . .
C136 C 0.8748(5) 0.61303(16) 0.58100(19) 0.0437(15) Uani 1 1 d . . . . .
C137 C 0.8915(7) 0.6333(2) 0.5516(2) 0.060(2) Uani 1 1 d . . . . .
H137 H 0.937365 0.649291 0.556438 0.072 Uiso 1 1 calc R . . . .
C138 C 0.8420(6) 0.6309(2) 0.5144(2) 0.059(2) Uani 1 1 d . . . . .
H138 H 0.853481 0.645324 0.494165 0.071 Uiso 1 1 calc R . . . .
C139 C 0.9340(5) 0.59918(14) 0.65044(18) 0.0398(14) Uani 1 1 d . . . . .
C140 C 0.9673(5) 0.61243(13) 0.69008(17) 0.0347(13) Uani 1 1 d . . . . .
C141 C 0.9945(5) 0.59166(14) 0.72034(18) 0.0369(13) Uani 1 1 d . . . . .
H141 H 0.997650 0.570265 0.714556 0.044 Uiso 1 1 calc R . . . .
C142 C 1.0172(5) 0.60203(13) 0.75911(18) 0.0370(13) Uani 1 1 d . . . . .
C143 C 1.0081(5) 0.63309(13) 0.76762(18) 0.0375(13) Uani 1 1 d . . . . .
H143 H 1.021491 0.640131 0.794150 0.045 Uiso 1 1 calc R . . . .
C144 C 0.9798(5) 0.65404(13) 0.73800(18) 0.0351(13) Uani 1 1 d . . . . .
C145 C 0.9611(5) 0.64383(14) 0.69897(18) 0.0373(13) Uani 1 1 d . . . . .
H145 H 0.944053 0.658215 0.678385 0.045 Uiso 1 1 calc R . . . .
C146 C 0.9647(5) 0.68786(13) 0.74530(19) 0.0371(13) Uani 1 1 d . . . . .
C147 C 0.9877(5) 0.72938(14) 0.7957(2) 0.0425(15) Uani 1 1 d . . . . .
C148 C 1.0224(9) 0.7355(2) 0.8328(3) 0.083(3) Uani 1 1 d . . . . .
H148 H 1.057636 0.719959 0.847331 0.099 Uiso 1 1 calc R . . . .
C149 C 1.0091(8) 0.7639(2) 0.8509(3) 0.080(3) Uani 1 1 d . . . . .
H149 H 1.031129 0.766919 0.878017 0.096 Uiso 1 1 calc R . . . .
C150 C 0.9651(6) 0.78687(16) 0.8301(2) 0.0520(18) Uani 1 1 d . . . . .
C151 C 0.9402(11) 0.7818(2) 0.7911(3) 0.103(5) Uani 1 1 d . . . . .
H151 H 0.914649 0.798371 0.775275 0.123 Uiso 1 1 calc R . . . .
C152 C 0.9508(11) 0.7531(2) 0.7733(3) 0.104(5) Uani 1 1 d . . . . .
H152 H 0.932414 0.750261 0.745855 0.125 Uiso 1 1 calc R . . . .
C153 C 0.9434(7) 0.81663(18) 0.8491(3) 0.063(2) Uani 1 1 d . . . . .
C154 C 1.0492(6) 0.58173(15) 0.7934(2) 0.0455(16) Uani 1 1 d . . . . .
C155 C 1.0816(5) 0.52753(15) 0.8138(2) 0.0424(14) Uani 1 1 d . . . . .
C156 C 1.1018(6) 0.49888(16) 0.7982(2) 0.0493(17) Uani 1 1 d . . . . .
H156 H 1.100399 0.496174 0.770201 0.059 Uiso 1 1 calc R . . . .
C157 C 1.1241(6) 0.47433(16) 0.8232(2) 0.0526(18) Uani 1 1 d . . . . .
H157 H 1.138494 0.454869 0.812135 0.063 Uiso 1 1 calc R . . . .
C158 C 1.1257(6) 0.47754(16) 0.8634(2) 0.0515(18) Uani 1 1 d . . . . .
C159 C 1.1060(7) 0.50663(17) 0.8792(2) 0.057(2) Uani 1 1 d . . . . .
H159 H 1.107003 0.509074 0.907265 0.068 Uiso 1 1 calc R . . . .
C160 C 1.0849(7) 0.53197(18) 0.8547(2) 0.059(2) Uani 1 1 d . . . . .
H160 H 1.073082 0.551690 0.865569 0.071 Uiso 1 1 calc R . . . .
C161 C 1.1457(8) 0.45018(18) 0.8905(3) 0.065(2) Uani 1 1 d . . . . .
C179 C 1.1637(16) 0.6079(5) 0.2306(6) 0.136(4) Uani 0.5 1 d . U P . .
H179 H 1.132533 0.603317 0.205307 0.163 Uiso 0.5 1 calc R . P . .
C178 C 1.1212(13) 0.5999(5) 0.2651(7) 0.136(4) Uani 0.5 1 d G U P . .
H178 H 1.060874 0.589851 0.263328 0.163 Uiso 0.5 1 calc R . P . .
C177 C 1.1668(15) 0.6067(5) 0.3021(6) 0.136(4) Uani 0.5 1 d G U P . .
H177 H 1.137716 0.601220 0.325686 0.163 Uiso 0.5 1 calc R . P . .
N21 N 1.2550(15) 0.6214(5) 0.3047(5) 0.136(4) Uani 0.5 1 d G U P . .
H21A H 1.283918 0.625714 0.328158 0.163 Uiso 0.5 1 calc R . P . .
C181 C 1.2976(12) 0.6294(5) 0.2702(7) 0.136(4) Uani 0.5 1 d G U P . .
H181 H 1.357877 0.639520 0.272003 0.163 Uiso 0.5 1 calc R . P . .
C180 C 1.2519(17) 0.6227(6) 0.2332(6) 0.136(4) Uani 0.5 1 d G U P . .
H180 H 1.281036 0.628152 0.209645 0.163 Uiso 0.5 1 calc R . P . .
O40 O 1.1915(5) 0.45089(12) 0.21099(18) 0.0695(17) Uani 1 1 d D . . . .
N23 N 1.1683(6) 0.50171(14) 0.2036(2) 0.073(2) Uani 1 1 d D . . . .
C162 C 1.1362(10) 0.5273(3) 0.1761(4) 0.121(5) Uani 1 1 d D . . . .
H16A H 1.068612 0.531810 0.179032 0.181 Uiso 1 1 calc GR . . . .
H16B H 1.144382 0.521180 0.148599 0.181 Uiso 1 1 calc GR . . . .
H16C H 1.174484 0.545788 0.182665 0.181 Uiso 1 1 calc GR . . . .
C163 C 1.1905(14) 0.5077(3) 0.2470(2) 0.135(6) Uani 1 1 d D . . . .
H16D H 1.211600 0.529066 0.250924 0.203 Uiso 1 1 calc GR . . . .
H16E H 1.241430 0.493696 0.257359 0.203 Uiso 1 1 calc GR . . . .
H16F H 1.133119 0.504127 0.261226 0.203 Uiso 1 1 calc GR . . . .
C164 C 1.1696(8) 0.47294(13) 0.1893(2) 0.084(3) Uani 1 1 d D . . . .
H164 H 1.153275 0.469498 0.161770 0.101 Uiso 1 1 calc R . . . .
O41 O 0.6929(4) 0.43496(14) 0.19231(17) 0.0432(13) Uani 0.75 1 d D U P . .
N22 N 0.6582(9) 0.4564(2) 0.1318(3) 0.088(2) Uani 0.75 1 d D U P . .
C165 C 0.6438(12) 0.4885(3) 0.1462(5) 0.098(4) Uani 0.75 1 d D U P . .
H16G H 0.704849 0.499613 0.147653 0.146 Uiso 0.75 1 calc GR . P . .
H16H H 0.619515 0.487867 0.172720 0.146 Uiso 0.75 1 calc GR . P . .
H16I H 0.597568 0.499204 0.127760 0.146 Uiso 0.75 1 calc GR . P . .
C166 C 0.6497(14) 0.4499(5) 0.0881(3) 0.110(4) Uani 0.75 1 d D U P . .
H16J H 0.594629 0.436468 0.081669 0.164 Uiso 0.75 1 calc GR . P . .
H16K H 0.708023 0.439757 0.080630 0.164 Uiso 0.75 1 calc GR . P . .
H16L H 0.640867 0.469375 0.073468 0.164 Uiso 0.75 1 calc GR . P . .
C167 C 0.6797(11) 0.4325(3) 0.15598(18) 0.088(3) Uani 0.75 1 d D U P . .
H167 H 0.684986 0.412589 0.144483 0.105 Uiso 0.75 1 calc R . P . .
O42 O 0.9760(5) 0.48349(17) 0.2913(2) 0.0583(17) Uani 0.75 1 d D U P . .
C168 C 0.9476(14) 0.5348(3) 0.3181(6) 0.112(4) Uani 0.75 1 d D U P . .
H16M H 0.989246 0.542439 0.298169 0.167 Uiso 0.75 1 calc GR . P . .
H16N H 0.969648 0.542901 0.344326 0.167 Uiso 0.75 1 calc GR . P . .
H16O H 0.881884 0.541635 0.311119 0.167 Uiso 0.75 1 calc GR . P . .
C169 C 0.9509(12) 0.4993(3) 0.3190(3) 0.095(3) Uani 0.75 1 d D U P . .
C170 C 0.9204(14) 0.4847(5) 0.3577(4) 0.115(4) Uani 0.75 1 d D U P . .
H17A H 0.870556 0.469317 0.351288 0.173 Uiso 0.75 1 calc GR . P . .
H17B H 0.895493 0.500829 0.374520 0.173 Uiso 0.75 1 calc GR . P . .
H17C H 0.975731 0.474833 0.371912 0.173 Uiso 0.75 1 calc GR . P . .
O43 O 0.815(3) 0.4186(9) 0.4914(7) 0.105(10) Uani 0.25 1 d D U P . .
C171 C 0.7246(19) 0.4364(7) 0.4355(9) 0.056(7) Uani 0.25 1 d D U P . .
H17D H 0.674699 0.436667 0.454318 0.084 Uiso 0.25 1 calc GR . P . .
H17E H 0.701546 0.425044 0.411502 0.084 Uiso 0.25 1 calc GR . P . .
H17F H 0.740450 0.457558 0.428349 0.084 Uiso 0.25 1 calc GR . P . .
C172 C 0.814(2) 0.4204(8) 0.4549(7) 0.073(9) Uani 0.25 1 d D U P . .
C173 C 0.873(3) 0.4035(11) 0.4248(12) 0.098(14) Uani 0.25 1 d D U P . .
H17G H 0.939024 0.400969 0.436087 0.148 Uiso 0.25 1 calc GR . P . .
H17H H 0.872716 0.415689 0.400235 0.148 Uiso 0.25 1 calc GR . P . .
H17I H 0.844780 0.383248 0.418786 0.148 Uiso 0.25 1 calc GR . P . .
O44 O 0.4535(6) 0.39570(19) 0.1241(2) 0.092(2) Uani 1 1 d D U . . .
C174 C 0.4079(13) 0.3847(4) 0.0536(3) 0.134(4) Uani 1 1 d D U . . .
H17J H 0.429666 0.405710 0.048611 0.138 Uiso 1 1 calc GR . . . .
H17K H 0.341244 0.382397 0.042988 0.160 Uiso 1 1 calc GR . . . .
H17L H 0.447947 0.369927 0.040406 0.160 Uiso 1 1 calc GR . . . .
C175 C 0.4155(10) 0.3784(3) 0.0987(3) 0.118(3) Uani 1 1 d D U . . .
C176 C 0.3629(12) 0.3481(3) 0.1061(6) 0.137(4) Uani 1 1 d D U . . .
H17M H 0.405385 0.334326 0.122360 0.206 Uiso 1 1 calc GR . . . .
H17N H 0.344189 0.338124 0.080592 0.206 Uiso 1 1 calc GR . . . .
H17O H 0.305734 0.352436 0.120124 0.206 Uiso 1 1 calc GR . . . .

loop_
_atom_site_aniso_label
_atom_site_aniso_U_11
_atom_site_aniso_U_22
_atom_site_aniso_U_33
_atom_site_aniso_U_23
_atom_site_aniso_U_13
_atom_site_aniso_U_12
Cd1 0.0860(4) 0.0260(2) 0.0393(3) -0.00543(18) -0.0028(2) 0.0078(2)
Cd2 0.0662(3) 0.0233(2) 0.0311(2) 0.00248(15) -0.00251(19) -0.00234(18)
Cd3 0.0857(4) 0.0239(2) 0.0307(2) 0.00182(16) -0.0070(2) 0.0102(2)
Cd4 0.0529(2) 0.01974(18) 0.0293(2) -0.00203(14) 0.00120(17) -0.00401(16)
Cd5 0.0666(3) 0.0334(2) 0.0421(3) 0.00004(18) 0.0112(2) -0.0099(2)
Cd6 0.0658(3) 0.0259(2) 0.0296(2) -0.00085(15) 0.00613(19) -0.01107(19)
Cd7 0.0794(4) 0.0196(2) 0.0547(3) -0.00627(18) 0.0136(3) -0.0030(2)
O1 0.076(3) 0.035(2) 0.041(3) 0.011(2) 0.001(2) 0.003(2)
O2 0.076(4) 0.094(5) 0.081(5) 0.055(4) -0.011(4) -0.005(4)
O3 0.083(4) 0.039(3) 0.061(3) -0.016(2) -0.029(3) -0.001(3)
O4 0.101(5) 0.026(2) 0.073(4) -0.012(2) -0.032(3) 0.012(3)
O5 0.080(4) 0.035(3) 0.064(3) -0.011(2) -0.033(3) 0.012(2)
O6 0.053(3) 0.030(2) 0.034(2) 0.0049(17) -0.0029(19) -0.0011(18)
O7 0.054(3) 0.0224(19) 0.045(2) 0.0035(17) -0.008(2) 0.0021(18)
O8 0.057(4) 0.044(3) 0.193(9) 0.060(4) 0.007(4) 0.005(3)
O9 0.155(7) 0.039(3) 0.041(3) 0.014(2) -0.015(3) 0.008(3)
O10 0.159(7) 0.072(4) 0.034(3) -0.008(3) -0.010(4) 0.042(4)
O11 0.096(4) 0.053(3) 0.039(3) 0.005(2) -0.023(3) 0.004(3)
O12 0.112(5) 0.033(3) 0.116(6) 0.015(3) 0.050(5) -0.001(3)
O13 0.084(4) 0.036(3) 0.055(3) 0.005(2) 0.022(3) -0.013(3)
O14 0.079(4) 0.038(3) 0.053(3) 0.013(2) 0.029(3) 0.022(2)
O15 0.121(5) 0.036(3) 0.037(3) -0.003(2) 0.012(3) 0.004(3)
O16 0.056(3) 0.032(2) 0.030(2) -0.0036(17) 0.0054(19) 0.0104(19)
O17 0.092(4) 0.031(2) 0.035(2) 0.0070(19) 0.009(3) 0.016(2)
O18 0.090(4) 0.073(4) 0.040(3) 0.014(3) -0.005(3) 0.016(3)
O19 0.073(3) 0.035(2) 0.048(3) -0.014(2) 0.016(2) 0.002(2)
O20 0.116(5) 0.025(2) 0.069(4) -0.002(2) 0.018(3) 0.005(3)
O21 0.066(3) 0.047(3) 0.037(2) -0.007(2) -0.015(2) -0.003(2)
O22 0.074(4) 0.062(3) 0.037(3) 0.008(2) -0.007(2) -0.014(3)
O23 0.063(3) 0.0229(19) 0.031(2) -0.0017(16) 0.0088(19) -0.0105(18)
O24 0.078(3) 0.027(2) 0.040(2) -0.0076(18) -0.012(2) -0.003(2)
O25 0.070(3) 0.022(2) 0.051(3) -0.0022(19) -0.024(2) 0.003(2)
O26 0.163(7) 0.029(3) 0.075(4) -0.010(3) 0.016(5) 0.020(4)
O27 0.080(4) 0.053(3) 0.062(4) -0.030(3) 0.010(3) -0.010(3)
O28 0.153(6) 0.031(3) 0.036(3) -0.004(2) -0.021(3) 0.011(3)
O29 0.161(7) 0.038(3) 0.052(3) 0.014(3) 0.000(4) -0.007(4)
O30 0.117(5) 0.033(3) 0.049(3) 0.015(2) 0.005(3) -0.003(3)
O31 0.075(4) 0.045(3) 0.053(3) 0.017(2) 0.012(3) -0.023(3)
O32 0.165(7) 0.049(3) 0.067(4) -0.002(3) 0.019(4) -0.058(4)
O33 0.073(3) 0.031(2) 0.029(2) 0.0023(17) 0.007(2) -0.015(2)
O34 0.068(3) 0.029(2) 0.036(2) -0.0083(18) 0.012(2) -0.018(2)
O35 0.076(4) 0.055(3) 0.047(3) -0.004(2) -0.011(3) -0.006(3)
O36 0.088(4) 0.024(2) 0.036(2) 0.0015(18) 0.011(2) -0.001(2)
O37 0.151(6) 0.025(2) 0.042(3) 0.001(2) 0.007(3) -0.025(3)
O38 0.132(6) 0.039(3) 0.045(3) -0.011(2) -0.005(3) -0.031(3)
O39 0.100(4) 0.029(2) 0.061(3) -0.008(2) -0.019(3) -0.011(3)
N1 0.063(4) 0.022(2) 0.057(4) -0.007(2) -0.019(3) 0.007(2)
N2 0.057(3) 0.020(2) 0.067(4) 0.006(2) -0.017(3) 0.002(2)
N3 0.082(4) 0.030(3) 0.031(3) 0.001(2) -0.008(3) 0.014(3)
N4 0.0564(17) 0.0537(17) 0.0552(17) -0.0003(10) 0.0048(10) 0.0000(10)
N5A 0.092(6) 0.239(16) 0.159(11) 0.010(9) 0.002(6) 0.013(8)
C37A 0.092(6) 0.239(16) 0.159(11) 0.010(9) 0.002(6) 0.013(8)
C38A 0.092(6) 0.239(16) 0.159(11) 0.010(9) 0.002(6) 0.013(8)
C39A 0.092(6) 0.239(16) 0.159(11) 0.010(9) 0.002(6) 0.013(8)
C40A 0.092(6) 0.239(16) 0.159(11) 0.010(9) 0.002(6) 0.013(8)
C41A 0.092(6) 0.239(16) 0.159(11) 0.010(9) 0.002(6) 0.013(8)
N6 0.068(4) 0.027(3) 0.042(3) 0.008(2) 0.020(3) 0.013(2)
N7 0.058(4) 0.063(4) 0.031(3) 0.009(3) 0.003(3) 0.018(3)
N8 0.076(4) 0.029(3) 0.036(3) -0.003(2) 0.014(3) -0.001(3)
N12 0.102(6) 0.039(3) 0.050(4) -0.015(3) 0.018(4) -0.022(3)
C87 0.120(10) 0.070(7) 0.123(10) -0.048(7) 0.030(8) -0.002(7)
C88 0.134(12) 0.113(11) 0.109(10) -0.058(9) 0.033(9) 0.000(9)
C89 0.138(12) 0.133(12) 0.098(10) -0.064(9) 0.030(9) -0.007(10)
C90 0.140(11) 0.093(8) 0.056(6) -0.034(6) 0.010(6) -0.012(8)
C91 0.130(9) 0.081(7) 0.042(5) -0.026(5) 0.011(5) -0.020(6)
N13 0.0745(17) 0.0723(17) 0.0730(17) 0.0002(9) 0.0064(9) -0.0006(9)
C72B 0.086(2) 0.085(2) 0.085(2) 0.0000(10) 0.0070(10) -0.0010(10)
C73B 0.101(2) 0.101(2) 0.101(2) 0.0002(10) 0.0087(10) -0.0008(10)
C74B 0.109(2) 0.109(2) 0.109(2) 0.0000(10) 0.0092(10) -0.0006(10)
C75B 0.106(2) 0.105(2) 0.106(2) 0.0000(10) 0.0088(10) -0.0001(10)
C76B 0.093(2) 0.091(2) 0.092(2) 0.0005(10) 0.0082(10) -0.0001(10)
N14 0.074(4) 0.036(3) 0.028(3) -0.003(2) -0.010(3) -0.013(3)
N15 0.052(3) 0.020(2) 0.039(3) -0.008(2) -0.011(2) 0.007(2)
N16 0.072(4) 0.022(2) 0.032(3) 0.003(2) -0.001(2) 0.001(2)
N17 0.071(4) 0.019(2) 0.034(3) 0.004(2) 0.011(2) -0.008(2)
N18 0.062(3) 0.022(2) 0.039(3) 0.001(2) 0.004(2) -0.009(2)
N19 0.056(3) 0.029(2) 0.026(2) 0.0005(19) 0.004(2) -0.009(2)
C1 0.096(8) 0.082(7) 0.060(5) 0.034(5) 0.001(5) -0.010(6)
C2 0.079(5) 0.031(3) 0.041(4) -0.003(3) -0.012(3) 0.003(3)
C3 0.076(5) 0.026(3) 0.047(4) -0.004(3) -0.012(3) 0.007(3)
C4 0.076(5) 0.031(4) 0.081(6) -0.017(4) -0.035(5) 0.020(3)
C5 0.074(5) 0.035(4) 0.078(6) -0.018(4) -0.036(4) 0.013(4)
C6 0.065(4) 0.022(3) 0.053(4) 0.000(3) -0.016(3) 0.001(3)
C7 0.060(4) 0.025(3) 0.071(5) -0.007(3) -0.028(4) 0.005(3)
C8 0.069(5) 0.028(3) 0.061(5) -0.010(3) -0.020(4) 0.004(3)
C9 0.059(4) 0.027(3) 0.046(4) -0.002(3) -0.009(3) 0.005(3)
C10 0.048(4) 0.023(3) 0.048(4) 0.002(2) -0.005(3) 0.004(2)
C11 0.063(4) 0.024(3) 0.042(3) 0.005(2) -0.004(3) 0.010(3)
C12 0.055(4) 0.026(3) 0.040(3) 0.002(2) 0.004(3) 0.008(3)
C13 0.049(4) 0.025(3) 0.036(3) 0.003(2) -0.007(3) 0.002(2)
C14 0.049(4) 0.025(3) 0.037(3) 0.003(2) -0.006(3) -0.003(2)
C15 0.052(4) 0.025(3) 0.039(3) 0.005(2) -0.002(3) 0.003(3)
C16 0.048(3) 0.025(3) 0.035(3) 0.008(2) -0.001(3) 0.004(2)
C17 0.054(4) 0.026(3) 0.061(4) 0.010(3) -0.011(3) 0.008(3)
C18 0.055(5) 0.037(4) 0.125(9) 0.025(5) 0.000(5) 0.011(3)
C19 0.058(5) 0.042(4) 0.123(9) 0.036(5) 0.014(5) 0.006(4)
C20 0.052(4) 0.032(3) 0.074(5) 0.025(3) -0.004(4) 0.007(3)
C21 0.054(4) 0.028(3) 0.063(4) 0.009(3) -0.004(3) 0.008(3)
C22 0.054(4) 0.033(3) 0.059(4) 0.014(3) -0.002(3) 0.001(3)
C23 0.057(4) 0.033(3) 0.063(5) 0.018(3) -0.003(4) 0.006(3)
C24 0.067(5) 0.035(3) 0.038(3) 0.002(3) 0.000(3) 0.016(3)
C25 0.069(5) 0.042(4) 0.038(4) 0.001(3) -0.006(3) 0.012(3)
C26 0.073(5) 0.041(4) 0.041(4) 0.003(3) -0.005(3) 0.012(3)
C27 0.089(6) 0.040(4) 0.039(4) -0.008(3) 0.005(4) 0.011(4)
C28 0.084(6) 0.042(4) 0.037(4) -0.002(3) -0.013(4) 0.005(4)
C29 0.081(6) 0.053(5) 0.046(4) 0.000(3) -0.010(4) 0.023(4)
C30 0.085(6) 0.054(5) 0.040(4) -0.003(3) -0.009(4) 0.030(4)
C31 0.086(6) 0.042(4) 0.033(3) -0.003(3) -0.005(3) 0.000(4)
C32A 0.073(4) 0.072(4) 0.072(4) -0.0007(10) 0.0053(10) 0.0000(10)
C32B 0.076(8) 0.076(8) 0.076(8) -0.0001(10) 0.0057(12) 0.0001(10)
C33A 0.115(6) 0.115(6) 0.115(6) -0.0005(10) 0.0087(11) 0.0001(10)
C33B 0.062(7) 0.062(7) 0.062(7) 0.0001(10) 0.0047(11) 0.0000(10)
C34A 0.122(5) 0.122(5) 0.122(5) -0.0003(10) 0.0097(11) -0.0001(10)
C35A 0.116(6) 0.116(6) 0.116(6) -0.0003(10) 0.0093(11) 0.0002(10)
C35B 0.107(12) 0.107(12) 0.107(12) 0.0000(10) 0.0081(14) 0.0001(10)
C36A 0.089(5) 0.089(5) 0.089(5) -0.0004(10) 0.0069(11) -0.0003(10)
C36B 0.081(9) 0.081(9) 0.081(9) 0.0001(10) 0.0062(12) 0.0001(10)
C41B 0.092(6) 0.239(16) 0.159(11) 0.010(9) 0.002(6) 0.013(8)
N5B 0.092(6) 0.239(16) 0.159(11) 0.010(9) 0.002(6) 0.013(8)
C37B 0.092(6) 0.239(16) 0.159(11) 0.010(9) 0.002(6) 0.013(8)
C38B 0.092(6) 0.239(16) 0.159(11) 0.010(9) 0.002(6) 0.013(8)
C39B 0.092(6) 0.239(16) 0.159(11) 0.010(9) 0.002(6) 0.013(8)
C40B 0.092(6) 0.239(16) 0.159(11) 0.010(9) 0.002(6) 0.013(8)
C42 0.076(5) 0.031(4) 0.062(5) 0.002(3) 0.006(4) -0.012(3)
C43 0.059(4) 0.034(3) 0.053(4) 0.003(3) 0.010(3) 0.000(3)
C44 0.093(6) 0.027(3) 0.090(7) 0.012(4) 0.034(5) 0.010(4)
C45 0.080(6) 0.035(4) 0.080(6) 0.015(4) 0.039(5) 0.017(4)
C46 0.065(4) 0.025(3) 0.045(4) 0.005(3) 0.014(3) 0.001(3)
C47 0.071(5) 0.033(3) 0.042(4) 0.003(3) 0.019(3) 0.012(3)
C48 0.064(4) 0.035(3) 0.046(4) 0.003(3) 0.016(3) 0.001(3)
C49 0.054(4) 0.028(3) 0.037(3) 0.005(2) 0.008(3) 0.010(3)
C50 0.056(4) 0.026(3) 0.033(3) 0.008(2) 0.008(3) 0.004(3)
C51 0.052(4) 0.029(3) 0.037(3) -0.003(2) 0.008(3) 0.004(3)
C52 0.055(4) 0.031(3) 0.028(3) 0.004(2) 0.003(3) 0.007(3)
C53 0.053(4) 0.032(3) 0.034(3) 0.005(2) 0.009(3) 0.011(3)
C54 0.058(4) 0.028(3) 0.029(3) 0.000(2) 0.009(3) 0.002(3)
C55 0.061(4) 0.032(3) 0.029(3) 0.001(2) 0.008(3) 0.001(3)
C56 0.064(4) 0.027(3) 0.028(3) 0.000(2) 0.001(3) 0.005(3)
C57 0.063(4) 0.051(4) 0.031(3) 0.008(3) 0.008(3) 0.017(3)
C58 0.074(5) 0.060(5) 0.028(3) 0.005(3) -0.002(3) 0.002(4)
C59 0.066(5) 0.061(5) 0.038(4) 0.007(3) 0.008(3) -0.003(4)
C60 0.073(5) 0.058(4) 0.029(3) 0.008(3) 0.002(3) 0.015(4)
C61 0.066(5) 0.090(7) 0.041(4) 0.011(4) -0.006(4) 0.015(5)
C62 0.058(5) 0.082(6) 0.043(4) 0.020(4) -0.003(3) 0.005(4)
C63 0.087(6) 0.040(4) 0.033(3) 0.003(3) 0.013(4) 0.016(4)
C64 0.067(4) 0.031(3) 0.038(3) -0.004(3) 0.017(3) 0.001(3)
C65 0.075(5) 0.031(3) 0.050(4) -0.008(3) 0.025(4) -0.008(3)
C66 0.092(6) 0.032(3) 0.044(4) -0.002(3) 0.026(4) 0.000(4)
C67 0.096(6) 0.035(4) 0.049(4) 0.003(3) 0.024(4) 0.000(4)
C68 0.076(5) 0.026(3) 0.049(4) -0.004(3) 0.020(4) 0.005(3)
C69 0.113(7) 0.029(3) 0.058(5) -0.011(3) 0.037(5) -0.001(4)
C70 0.115(7) 0.026(3) 0.057(5) -0.010(3) 0.046(5) -0.007(4)
C71 0.054(4) 0.031(3) 0.064(5) -0.007(3) 0.008(3) 0.008(3)
C81 0.100(2) 0.099(2) 0.099(2) 0.0005(10) 0.0067(10) 0.0003(10)
N9 0.093(2) 0.092(2) 0.093(2) -0.0001(10) 0.0059(10) 0.0001(10)
C77 0.103(2) 0.102(2) 0.103(2) -0.0003(10) 0.0068(10) 0.0002(10)
C78 0.112(2) 0.111(2) 0.112(2) -0.0001(10) 0.0073(10) -0.0001(10)
C79 0.114(2) 0.114(2) 0.114(2) 0.0003(10) 0.0077(10) 0.0001(10)
C80 0.109(2) 0.109(2) 0.109(2) 0.0005(10) 0.0075(10) 0.0002(10)
C97 0.081(5) 0.038(4) 0.048(4) 0.010(3) 0.009(4) -0.023(4)
C98 0.061(4) 0.035(3) 0.041(3) 0.011(3) 0.003(3) -0.015(3)
C99 0.105(7) 0.041(4) 0.047(4) -0.009(3) 0.020(4) -0.036(4)
C100 0.094(6) 0.034(3) 0.038(4) -0.002(3) 0.012(4) -0.021(4)
C101 0.057(4) 0.020(3) 0.035(3) 0.005(2) 0.005(3) -0.005(2)
C102 0.086(5) 0.029(3) 0.037(3) 0.002(3) 0.007(3) -0.013(3)
C103 0.073(5) 0.032(3) 0.041(4) 0.004(3) 0.013(3) -0.012(3)
C104 0.060(4) 0.019(3) 0.033(3) 0.005(2) 0.001(3) -0.007(2)
C105 0.054(4) 0.021(3) 0.034(3) 0.003(2) 0.005(3) -0.006(2)
C106 0.058(4) 0.022(3) 0.034(3) -0.003(2) 0.008(3) -0.006(3)
C107 0.052(4) 0.026(3) 0.031(3) -0.003(2) 0.009(3) -0.005(2)
C108 0.061(4) 0.024(3) 0.033(3) 0.005(2) 0.012(3) -0.006(3)
C109 0.061(4) 0.018(3) 0.033(3) -0.004(2) 0.009(3) -0.010(2)
C110 0.060(4) 0.024(3) 0.030(3) -0.004(2) 0.004(3) -0.008(3)
C111 0.066(4) 0.027(3) 0.035(3) -0.006(2) 0.011(3) -0.007(3)
C112 0.059(4) 0.022(3) 0.040(3) -0.004(2) 0.006(3) -0.008(3)
C113 0.103(6) 0.026(3) 0.043(4) 0.002(3) -0.011(4) -0.014(4)
C114 0.098(6) 0.027(3) 0.044(4) 0.000(3) 0.000(4) -0.010(3)
C115 0.066(4) 0.029(3) 0.046(4) -0.009(3) 0.005(3) -0.006(3)
C116 0.076(5) 0.034(3) 0.041(4) -0.005(3) -0.002(3) -0.007(3)
C117 0.067(4) 0.029(3) 0.044(4) -0.004(3) 0.000(3) -0.002(3)
C118 0.080(6) 0.039(4) 0.054(4) -0.012(3) 0.001(4) -0.014(4)
C119 0.057(4) 0.022(3) 0.034(3) 0.000(2) 0.015(3) -0.004(3)
C120 0.049(4) 0.032(3) 0.036(3) -0.002(2) 0.014(3) -0.008(3)
C121 0.072(5) 0.070(5) 0.038(4) 0.010(3) 0.000(3) -0.035(4)
C122 0.078(6) 0.073(6) 0.043(4) 0.004(4) 0.008(4) -0.040(5)
C123 0.067(4) 0.032(3) 0.039(3) 0.006(3) 0.001(3) -0.002(3)
C124 0.063(4) 0.029(3) 0.032(3) 0.002(2) 0.012(3) -0.007(3)
C125 0.061(4) 0.031(3) 0.031(3) 0.002(2) 0.002(3) -0.008(3)
C126 0.075(5) 0.020(3) 0.034(3) 0.001(2) -0.002(3) 0.009(3)
C127 0.173(7) 0.227(10) 0.156(8) -0.010(6) -0.020(6) -0.121(7)
N20 0.173(7) 0.227(10) 0.156(8) -0.010(6) -0.020(6) -0.121(7)
C131 0.173(7) 0.227(10) 0.156(8) -0.010(6) -0.020(6) -0.121(7)
C130 0.173(7) 0.227(10) 0.156(8) -0.010(6) -0.020(6) -0.121(7)
C129 0.173(7) 0.227(10) 0.156(8) -0.010(6) -0.020(6) -0.121(7)
C128 0.173(7) 0.227(10) 0.156(8) -0.010(6) -0.020(6) -0.121(7)
C132 0.057(4) 0.046(4) 0.031(3) -0.004(3) -0.008(3) -0.005(3)
C133 0.061(4) 0.040(3) 0.030(3) -0.003(3) -0.002(3) -0.003(3)
C134 0.072(5) 0.029(3) 0.037(3) -0.006(3) -0.010(3) -0.009(3)
C135 0.076(5) 0.032(3) 0.030(3) 0.003(2) -0.006(3) -0.012(3)
C136 0.061(4) 0.040(3) 0.030(3) -0.001(3) 0.000(3) -0.010(3)
C137 0.079(5) 0.060(5) 0.039(4) 0.008(3) -0.012(4) -0.030(4)
C138 0.073(5) 0.062(5) 0.039(4) 0.012(3) -0.016(4) -0.027(4)
C139 0.061(4) 0.030(3) 0.027(3) -0.007(2) -0.002(3) -0.004(3)
C140 0.051(3) 0.026(3) 0.026(3) -0.004(2) -0.004(2) -0.002(2)
C141 0.051(4) 0.025(3) 0.033(3) -0.003(2) -0.003(3) -0.003(2)
C142 0.057(4) 0.026(3) 0.027(3) 0.000(2) -0.005(3) -0.001(3)
C143 0.055(4) 0.024(3) 0.032(3) -0.004(2) -0.004(3) -0.002(3)
C144 0.049(3) 0.020(3) 0.035(3) -0.007(2) -0.004(3) 0.001(2)
C145 0.052(4) 0.027(3) 0.032(3) 0.000(2) -0.005(3) -0.002(3)
C146 0.047(3) 0.024(3) 0.038(3) -0.005(2) -0.008(3) -0.003(2)
C147 0.056(4) 0.024(3) 0.046(4) -0.013(3) -0.006(3) 0.001(3)
C148 0.131(9) 0.042(4) 0.067(6) -0.023(4) -0.043(6) 0.036(5)
C149 0.128(9) 0.049(5) 0.059(5) -0.032(4) -0.030(5) 0.023(5)
C150 0.073(5) 0.027(3) 0.056(4) -0.014(3) 0.002(4) 0.000(3)
C151 0.212(14) 0.032(4) 0.060(6) -0.012(4) -0.019(7) 0.035(6)
C152 0.222(15) 0.036(4) 0.049(5) -0.018(4) -0.024(7) 0.033(6)
C153 0.093(6) 0.033(4) 0.065(5) -0.014(4) 0.021(5) -0.007(4)
C154 0.074(5) 0.026(3) 0.035(3) -0.003(2) -0.004(3) 0.003(3)
C155 0.057(4) 0.028(3) 0.043(3) 0.005(3) 0.006(3) 0.001(3)
C156 0.074(5) 0.033(3) 0.040(4) 0.000(3) 0.005(3) -0.002(3)
C157 0.077(5) 0.026(3) 0.055(4) 0.007(3) 0.009(4) -0.006(3)
C158 0.075(5) 0.030(3) 0.050(4) 0.008(3) 0.005(4) -0.005(3)
C159 0.096(6) 0.037(4) 0.038(4) 0.008(3) 0.005(4) -0.004(4)
C160 0.106(7) 0.037(4) 0.034(4) 0.004(3) 0.004(4) 0.016(4)
C161 0.110(7) 0.032(4) 0.055(5) 0.005(3) 0.011(5) -0.013(4)
C179 0.136(4) 0.136(4) 0.136(4) 0.0000(4) 0.0103(5) 0.0000(4)
C178 0.136(4) 0.136(4) 0.136(4) 0.0000(4) 0.0103(5) 0.0000(4)
C177 0.136(4) 0.136(4) 0.136(4) 0.0000(4) 0.0103(5) 0.0000(4)
N21 0.136(4) 0.136(4) 0.136(4) 0.0000(4) 0.0103(5) 0.0000(4)
C181 0.136(4) 0.136(4) 0.136(4) 0.0000(4) 0.0103(5) 0.0000(4)
C180 0.136(4) 0.136(4) 0.136(4) 0.0000(4) 0.0103(5) 0.0000(4)
O40 0.101(5) 0.038(3) 0.066(4) 0.005(3) -0.013(3) -0.005(3)
N23 0.097(6) 0.047(4) 0.076(5) 0.008(4) 0.020(4) 0.017(4)
C162 0.112(10) 0.111(11) 0.141(13) 0.061(10) 0.026(9) 0.017(8)
C163 0.24(2) 0.080(9) 0.086(9) 0.003(7) 0.035(11) -0.004(11)
C164 0.083(7) 0.074(7) 0.095(8) 0.007(6) -0.005(6) -0.004(5)
O41 0.049(2) 0.040(2) 0.040(2) 0.0008(16) 0.0033(16) 0.0042(16)
N22 0.088(3) 0.088(3) 0.087(3) 0.0007(10) 0.0064(10) 0.0003(10)
C165 0.097(4) 0.098(4) 0.098(4) 0.0004(19) 0.008(2) -0.0013(19)
C166 0.110(4) 0.110(4) 0.109(4) 0.000(2) 0.008(2) 0.001(2)
C167 0.088(3) 0.087(3) 0.088(3) 0.0002(10) 0.0067(10) 0.0003(10)
O42 0.062(2) 0.056(2) 0.056(2) -0.0034(17) 0.0004(17) 0.0035(17)
C168 0.111(4) 0.111(4) 0.112(4) -0.003(2) 0.008(2) 0.000(2)
C169 0.095(3) 0.095(3) 0.095(3) -0.0004(10) 0.0067(10) 0.0004(10)
C170 0.114(4) 0.116(4) 0.115(4) -0.001(2) 0.009(2) 0.001(2)
O43 0.105(10) 0.105(10) 0.105(10) 0.000(2) 0.008(2) 0.000(2)
C171 0.056(7) 0.056(7) 0.056(7) 0.000(2) 0.004(2) 0.000(2)
C172 0.073(9) 0.073(9) 0.073(9) 0.0000(10) 0.0056(12) 0.0000(10)
C173 0.098(14) 0.099(14) 0.098(14) 0.000(2) 0.007(2) 0.000(2)
O44 0.097(3) 0.089(3) 0.089(3) -0.0042(18) 0.0033(18) 0.0056(18)
C174 0.133(4) 0.135(4) 0.133(4) -0.001(2) 0.010(2) 0.001(2)
C175 0.118(3) 0.118(3) 0.118(3) -0.0005(10) 0.0087(10) 0.0007(10)
C176 0.137(4) 0.137(4) 0.139(4) 0.000(2) 0.009(2) 0.001(2)

loop_
_atom_type_symbol
_atom_type_description
_atom_type_scat_dispersion_real
_atom_type_scat_dispersion_imag
_atom_type_scat_source
C C 0.0181 0.0091 'International Tables Vol C Tables 4.2.6.8 and 6.1.1.4'
H H 0.0000 0.0000 'International Tables Vol C Tables 4.2.6.8 and 6.1.1.4'
Cd Cd 0.1185 4.6533 'International Tables Vol C Tables 4.2.6.8 and 6.1.1.4'
N N 0.0311 0.0180 'International Tables Vol C Tables 4.2.6.8 and 6.1.1.4'
O O 0.0492 0.0322 'International Tables Vol C Tables 4.2.6.8 and 6.1.1.4'

loop_
_geom_angle_atom_site_label_1
_geom_angle_atom_site_label_2
_geom_angle_atom_site_label_3
_geom_angle
_geom_angle_site_symmetry_1
_geom_angle_site_symmetry_3
_geom_angle_publ_flag
O1 Cd1 O29 86.4(2) 4_565 4_565 ?
O1 Cd1 N5A 156.0(6) 4_565 . ?
O1 Cd1 C161 85.0(3) 4_565 4_565 ?
O10 Cd1 O1 97.1(3) . 4_565 ?
O10 Cd1 O29 90.8(2) . 4_565 ?
O10 Cd1 O30 145.2(2) . 4_565 ?
O10 Cd1 N5A 98.3(7) . . ?
O10 Cd1 N5B 84.3(7) . . ?
O10 Cd1 C161 118.2(3) . 4_565 ?
O12 Cd1 O1 87.3(2) . 4_565 ?
O12 Cd1 O10 117.4(3) . . ?
O12 Cd1 O29 151.7(3) . 4_565 ?
O12 Cd1 O30 97.3(2) . 4_565 ?
O12 Cd1 N5A 69.4(6) . . ?
O12 Cd1 N5B 102.4(8) . . ?
O12 Cd1 C161 124.5(3) . 4_565 ?
O29 Cd1 N5A 111.6(7) 4_565 . ?
O29 Cd1 C161 27.5(2) 4_565 4_565 ?
O30 Cd1 O1 87.8(2) 4_565 4_565 ?
O30 Cd1 O29 55.0(2) 4_565 4_565 ?
O30 Cd1 N5A 90.0(7) 4_565 . ?
O30 Cd1 C161 27.6(2) 4_565 4_565 ?
N5A Cd1 C161 103.5(7) . 4_565 ?
N5B Cd1 C161 84.2(7) . 4_565 ?
O1 Cd2 O17 82.52(19) 4_565 4_566 ?
O1 Cd2 N4 179.2(2) 4_565 . ?
O3 Cd2 O1 88.6(2) 4_565 4_565 ?
O3 Cd2 O17 79.7(2) 4_565 4_566 ?
O3 Cd2 N4 90.9(2) 4_565 . ?
O11 Cd2 O1 94.3(2) . 4_565 ?
O11 Cd2 O3 172.7(2) . 4_565 ?
O11 Cd2 O17 94.0(2) . 4_566 ?
O11 Cd2 N4 86.2(2) . . ?
O13 Cd2 O1 91.1(2) . 4_565 ?
O13 Cd2 O3 92.4(2) . 4_565 ?
O13 Cd2 O11 94.2(2) . . ?
O13 Cd2 O17 169.93(19) . 4_566 ?
O13 Cd2 N4 89.5(2) . . ?
N4 Cd2 O17 96.9(2) . 4_566 ?
O2 Cd3 O3 80.4(3) . . ?
O2 Cd3 O4 107.4(3) . . ?
O2 Cd3 O17 92.6(2) . 1_556 ?
O2 Cd3 O18 147.5(2) . 1_556 ?
O2 Cd3 O38 88.8(3) . 4_576 ?
O2 Cd3 O39 87.5(2) . 4_576 ?
O2 Cd3 C2 94.6(3) . . ?
O2 Cd3 C63 120.2(3) . 1_556 ?
O2 Cd3 C118 86.9(3) . 4_576 ?
O3 Cd3 C2 27.1(2) . . ?
O3 Cd3 C63 80.6(2) . 1_556 ?
O3 Cd3 C118 159.6(2) . 4_576 ?
O4 Cd3 O3 53.74(19) . . ?
O4 Cd3 O17 117.03(18) . 1_556 ?
O4 Cd3 O18 91.3(3) . 1_556 ?
O4 Cd3 O38 141.9(2) . 4_576 ?
O4 Cd3 O39 89.66(19) . 4_576 ?
O4 Cd3 C2 26.7(2) . . ?
O4 Cd3 C63 105.3(2) . 1_556 ?
O4 Cd3 C118 116.6(2) . 4_576 ?
O17 Cd3 O3 73.14(16) 1_556 . ?
O17 Cd3 C2 95.28(18) 1_556 . ?
O17 Cd3 C63 27.5(2) 1_556 1_556 ?
O17 Cd3 C118 123.7(2) 1_556 4_576 ?
O18 Cd3 O3 90.4(2) 1_556 . ?
O18 Cd3 O17 54.9(2) 1_556 1_556 ?
O18 Cd3 O38 92.4(2) 1_556 4_576 ?
O18 Cd3 C2 90.7(2) 1_556 . ?
O18 Cd3 C63 27.3(2) 1_556 1_556 ?
O18 Cd3 C118 108.6(2) 1_556 4_576 ?
O38 Cd3 O3 163.9(2) 4_576 . ?
O38 Cd3 O17 95.66(18) 4_576 1_556 ?
O38 Cd3 C2 168.4(2) 4_576 . ?
O38 Cd3 C63 94.9(2) 4_576 1_556 ?
O38 Cd3 C118 28.1(2) 4_576 4_576 ?
O39 Cd3 O3 134.43(19) 4_576 . ?
O39 Cd3 O17 151.74(17) 4_576 1_556 ?
O39 Cd3 O18 119.7(2) 4_576 1_556 ?
O39 Cd3 O38 56.1(2) 4_576 4_576 ?
O39 Cd3 C2 112.9(2) 4_576 . ?
O39 Cd3 C63 141.0(2) 4_576 1_556 ?
O39 Cd3 C118 28.0(2) 4_576 4_576 ?
C63 Cd3 C2 93.0(2) 1_556 . ?
C118 Cd3 C2 140.9(2) 4_576 . ?
C118 Cd3 C63 119.8(2) 4_576 1_556 ?
O19 Cd4 O7 99.14(18) . 4_565 ?
O19 Cd4 O21 96.4(2) . . ?
O19 Cd4 O36 175.12(17) . 4_576 ?
O19 Cd4 N13 89.6(2) . . ?
O21 Cd4 O7 164.25(18) . 4_565 ?
O21 Cd4 O36 85.60(19) . 4_576 ?
O23 Cd4 O7 77.16(16) . 4_565 ?
O23 Cd4 O19 96.20(17) . . ?
O23 Cd4 O21 103.90(18) . . ?
O23 Cd4 O36 78.97(16) . 4_576 ?
O23 Cd4 N13 162.6(2) . . ?
O36 Cd4 O7 79.15(17) 4_576 4_565 ?
N13 Cd4 O7 85.8(2) . 4_565 ?
N13 Cd4 O21 91.7(2) . . ?
N13 Cd4 O36 94.9(2) . 4_576 ?
O20 Cd5 O32 174.0(3) . . ?
O20 Cd5 N11 93.0(4) . . ?
O20 Cd5 N9 89.3(3) . . ?
O20 Cd5 N10 90.2(4) . . ?
O23 Cd5 O20 94.2(2) . . ?
O23 Cd5 O32 85.4(2) . . ?
O23 Cd5 N11 99.6(4) . . ?
O23 Cd5 N9 90.2(2) . . ?
O23 Cd5 N10 171.7(4) . . ?
O32 Cd5 N11 93.0(4) . . ?
O32 Cd5 N9 84.7(3) . . ?
O32 Cd5 N10 89.5(4) . . ?
N11 Cd5 N9 169.8(4) . . ?
N11 Cd5 N10 87.1(5) . . ?
N9 Cd5 N10 82.9(4) . . ?
O22 Cd6 O27 163.4(2) . 4_575 ?
O22 Cd6 N12 92.6(2) . . ?
O23 Cd6 O22 84.51(19) . . ?
O23 Cd6 O27 88.1(2) . 4_575 ?
O23 Cd6 O31 110.19(19) . . ?
O23 Cd6 N12 153.64(18) . . ?
O31 Cd6 O22 97.0(2) . . ?
O31 Cd6 O27 99.5(2) . 4_575 ?
O31 Cd6 N12 96.2(2) . . ?
N12 Cd6 O27 87.4(2) . 4_575 ?
O7 Cd7 O27 111.57(18) 1_564 1_554 ?
O7 Cd7 C23 27.7(2) 1_564 1_564 ?
O8 Cd7 O7 55.43(19) 1_564 1_564 ?
O8 Cd7 O26 122.3(3) 1_564 1_554 ?
O8 Cd7 O27 166.9(2) 1_564 1_554 ?
O8 Cd7 C23 27.7(2) 1_564 1_564 ?
O26 Cd7 O7 93.8(2) 1_554 1_564 ?
O26 Cd7 O27 52.2(2) 1_554 1_554 ?
O26 Cd7 C23 109.7(2) 1_554 1_564 ?
O27 Cd7 C23 139.2(2) 1_554 1_564 ?
O35 Cd7 O7 108.05(18) . 1_564 ?
O35 Cd7 O8 97.5(3) . 1_564 ?
O35 Cd7 O26 140.1(2) . 1_554 ?
O35 Cd7 O27 88.2(2) . 1_554 ?
O35 Cd7 C23 104.5(2) . 1_564 ?
O35 Cd7 N20 88.8(4) . . ?
N20 Cd7 O7 148.9(4) . 1_564 ?
N20 Cd7 O8 97.5(4) . 1_564 ?
N20 Cd7 O26 88.8(4) . 1_554 ?
N20 Cd7 O27 94.4(4) . 1_554 ?
N20 Cd7 C23 123.8(4) . 1_564 ?
Cd2 O1 Cd1 104.17(19) 4_666 4_666 ?
C1 O1 Cd1 121.4(6) . 4_666 ?
C1 O1 Cd2 131.1(6) . 4_666 ?
C1 O2 Cd3 131.7(6) . . ?
Cd2 O3 Cd3 99.02(18) 4_666 . ?
C2 O3 Cd2 164.4(6) . 4_666 ?
C2 O3 Cd3 87.3(4) . . ?
C2 O4 Cd3 97.8(5) . . ?
Cd7 O7 Cd4 108.66(16) 1_546 4_666 ?
C23 O7 Cd4 133.0(5) . 4_666 ?
C23 O7 Cd7 88.8(4) . 1_546 ?
C23 O8 Cd7 94.1(5) . 1_546 ?
C31 O10 Cd1 126.9(5) . . ?
C31 O11 Cd2 142.8(5) . . ?
C42 O12 Cd1 134.2(6) . . ?
C42 O13 Cd2 135.1(5) . . ?
Cd2 O17 Cd3 99.39(18) 4_665 1_554 ?
C63 O17 Cd2 123.7(4) . 4_665 ?
C63 O17 Cd3 88.0(5) . 1_554 ?
C63 O18 Cd3 94.7(5) . 1_554 ?
C71 O19 Cd4 136.7(5) . . ?
C71 O20 Cd5 134.3(5) . . ?
C132 O21 Cd4 121.9(5) . . ?
C132 O22 Cd6 135.1(5) . . ?
Cd4 O23 Cd5 119.84(19) . . ?
Cd4 O23 Cd6 104.53(17) . . ?
Cd6 O23 Cd5 115.02(18) . . ?
C153 O26 Cd7 97.6(5) . 1_556 ?
Cd6 O27 Cd7 108.9(2) 4_676 1_556 ?
C153 O27 Cd6 124.1(6) . 4_676 ?
C153 O27 Cd7 86.9(5) . 1_556 ?
C161 O29 Cd1 89.5(5) . 4_666 ?
C161 O30 Cd1 92.6(5) . 4_666 ?
C97 O31 Cd6 120.0(5) . . ?
C97 O32 Cd5 146.8(6) . . ?
C126 O35 Cd7 107.5(5) . . ?
C126 O36 Cd4 147.1(4) . 4_675 ?
C118 O38 Cd3 90.3(5) . 4_675 ?
C118 O39 Cd3 92.1(5) . 4_675 ?
C9 N1 C6 127.5(6) . . ?
C16 N2 C17 124.7(6) . . ?
C24 N3 C25 123.2(6) . . ?
C32A N4 Cd2 115.6(8) . . ?
C32B N4 Cd2 127.4(16) . . ?
C36A N4 Cd2 123.0(9) . . ?
C36A N4 C32A 121.3(12) . . ?
C36B N4 Cd2 126.3(18) . . ?
C36B N4 C32B 106(2) . . ?
C37A N5A Cd1 121.5(14) . . ?
C37A N5A C41A 120.0 . . ?
C41A N5A Cd1 116.0(14) . . ?
N5A C37A C38A 120.0 . . ?
C39A C38A C37A 120.0 . . ?
C38A C39A C40A 120.0 . . ?
C39A C40A C41A 120.0 . . ?
C40A C41A N5A 120.0 . . ?
C49 N6 C46 127.5(5) . . ?
C56 N7 C57 125.0(6) . . ?
C64 N8 C65 125.5(6) . . ?
C92 N11 Cd5 120.1(8) . . ?
C92 N11 C96 120.0 . . ?
C96 N11 Cd5 117.4(8) . . ?
N11 C92 C93 120.0 . . ?
C92 C93 C94 120.0 . . ?
C95 C94 C93 120.0 . . ?
C94 C95 C96 120.0 . . ?
C95 C96 N11 120.0 . . ?
C87 N12 Cd6 121.6(3) . . ?
C87 N12 C91 120.0 . . ?
C91 N12 Cd6 117.5(3) . . ?
C88 C87 N12 120.0 . . ?
C87 C88 C89 120.0 . . ?
C90 C89 C88 120.0 . . ?
C89 C90 C91 120.0 . . ?
C90 C91 N12 120.0 . . ?
C72B N13 Cd4 122.1(4) . . ?
C72B N13 C76B 120.0 . . ?
C76B N13 Cd4 117.7(4) . . ?
N13 C72B C73B 120.0 . . ?
C74B C73B C72B 120.0 . . ?
C73B C74B C75B 120.0 . . ?
C76B C75B C74B 120.0 . . ?
C75B C76B N13 120.0 . . ?
C139 N14 C136 127.1(6) . . ?
C146 N15 C147 126.8(5) . . ?
C154 N16 C155 127.3(6) . . ?
C104 N17 C101 127.2(6) . . ?
C111 N18 C112 126.8(5) . . ?
C119 N19 C120 126.6(5) . . ?
O2 C1 O1 128.1(10) . . ?
O3 C2 Cd3 65.7(4) . . ?
O3 C2 C3 119.5(7) . . ?
O4 C2 Cd3 55.5(4) . . ?
O4 C2 O3 121.2(7) . . ?
O4 C2 C3 119.3(7) . . ?
C3 C2 Cd3 174.8(5) . . ?
C4 C3 C2 120.7(7) . . ?
C4 C3 C8 119.4(6) . . ?
C8 C3 C2 120.0(7) . . ?
C3 C4 C5 120.9(7) . . ?
C6 C5 C4 120.1(7) . . ?
C5 C6 N1 117.0(6) . . ?
C7 C6 N1 123.3(7) . . ?
C7 C6 C5 119.8(6) . . ?
C6 C7 C8 119.4(7) . . ?
C3 C8 C7 120.4(7) . . ?
O5 C9 N1 125.3(6) . . ?
O5 C9 C10 121.1(6) . . ?
N1 C9 C10 113.7(6) . . ?
C11 C10 C9 121.6(6) . . ?
C15 C10 C9 118.0(6) . . ?
C15 C10 C11 120.3(6) . . ?
C10 C11 C12 120.5(6) . . ?
C11 C12 C13 118.9(6) . . ?
C11 C12 C24 115.4(6) . . ?
C13 C12 C24 125.7(6) . . ?
C14 C13 C12 120.2(6) . . ?
C13 C14 C15 120.6(6) . . ?
C13 C14 C16 121.5(6) . . ?
C15 C14 C16 117.5(5) . . ?
C10 C15 C14 119.5(6) . . ?
O6 C16 N2 124.6(5) . . ?
O6 C16 C14 120.6(6) . . ?
N2 C16 C14 114.8(5) . . ?
C18 C17 N2 117.8(7) . . ?
C22 C17 N2 121.7(7) . . ?
C22 C17 C18 120.4(6) . . ?
C17 C18 C19 119.9(8) . . ?
C20 C19 C18 120.2(8) . . ?
C19 C20 C21 119.6(6) . . ?
C19 C20 C23 119.8(7) . . ?
C21 C20 C23 120.7(7) . . ?
C22 C21 C20 119.7(7) . . ?
C17 C22 C21 120.2(7) . . ?
O7 C23 Cd7 63.5(3) . 1_546 ?
O7 C23 O8 121.7(6) . . ?
O7 C23 C20 120.0(7) . . ?
O8 C23 Cd7 58.1(4) . 1_546 ?
O8 C23 C20 118.2(7) . . ?
C20 C23 Cd7 175.4(6) . 1_546 ?
O9 C24 N3 123.8(7) . . ?
O9 C24 C12 118.6(6) . . ?
N3 C24 C12 117.5(6) . . ?
C26 C25 N3 119.1(6) . . ?
C26 C25 C30 118.2(7) . . ?
C30 C25 N3 122.4(7) . . ?
C27 C26 C25 120.8(7) . . ?
C28 C27 C26 121.7(7) . . ?
C27 C28 C29 117.7(7) . . ?
C27 C28 C31 123.4(7) . . ?
C29 C28 C31 118.9(7) . . ?
C30 C29 C28 120.0(7) . . ?
C29 C30 C25 121.3(7) . . ?
O10 C31 C28 116.6(7) . . ?
O11 C31 O10 125.2(7) . . ?
O11 C31 C28 118.2(7) . . ?
N4 C32A C33A 122.1(15) . . ?
N4 C32B C33B 132(3) . . ?
C34A C33A C32A 116.5(19) . . ?
C34A C33B C32B 109(3) . . ?
C33A C34A C35A 119.3(19) . . ?
C33B C34A C35B 128(3) . . ?
C36A C35A C34A 114.9(19) . . ?
C34A C35B C36B 118(4) . . ?
N4 C36A C35A 123.4(18) . . ?
N4 C36B C35B 125(4) . . ?
N5B C41B C40B 120.0 . . ?
C41B N5B Cd1 120.5(14) . . ?
C41B N5B C37B 120.0 . . ?
C37B N5B Cd1 118.2(14) . . ?
C38B C37B N5B 120.0 . . ?
C37B C38B C39B 120.0 . . ?
C40B C39B C38B 120.0 . . ?
C39B C40B C41B 120.0 . . ?
O12 C42 C43 117.3(8) . . ?
O13 C42 O12 126.1(7) . . ?
O13 C42 C43 116.6(7) . . ?
C44 C43 C42 121.0(7) . . ?
C48 C43 C42 121.1(7) . . ?
C48 C43 C44 117.9(7) . . ?
C45 C44 C43 121.9(7) . . ?
C46 C45 C44 119.1(7) . . ?
C45 C46 N6 124.0(6) . . ?
C45 C46 C47 119.9(6) . . ?
C47 C46 N6 116.0(6) . . ?
C48 C47 C46 120.7(6) . . ?
C47 C48 C43 120.5(7) . . ?
O14 C49 N6 124.5(6) . . ?
O14 C49 C50 120.3(6) . . ?
N6 C49 C50 115.2(5) . . ?
C51 C50 C49 117.5(6) . . ?
C55 C50 C49 123.2(6) . . ?
C55 C50 C51 119.3(5) . . ?
C52 C51 C50 119.5(6) . . ?
C51 C52 C53 122.1(6) . . ?
C51 C52 C56 118.7(5) . . ?
C53 C52 C56 118.8(5) . . ?
C52 C53 C54 118.3(6) . . ?
C53 C54 C64 124.1(6) . . ?
C55 C54 C53 119.6(6) . . ?
C55 C54 C64 116.3(5) . . ?
C50 C55 C54 120.9(6) . . ?
O16 C56 N7 124.6(6) . . ?
O16 C56 C52 120.2(6) . . ?
N7 C56 C52 115.1(6) . . ?
C58 C57 N7 120.7(7) . . ?
C58 C57 C62 121.1(7) . . ?
C62 C57 N7 118.1(7) . . ?
C57 C58 C59 118.2(7) . . ?
C58 C59 C60 121.3(8) . . ?
C59 C60 C63 120.7(8) . . ?
C61 C60 C59 119.2(7) . . ?
C61 C60 C63 120.1(8) . . ?
C60 C61 C62 121.1(8) . . ?
C61 C62 C57 119.2(8) . . ?
O17 C63 Cd3 64.4(4) . 1_554 ?
O17 C63 C60 119.0(8) . . ?
O18 C63 Cd3 57.9(4) . 1_554 ?
O18 C63 O17 122.3(7) . . ?
O18 C63 C60 118.7(8) . . ?
C60 C63 Cd3 175.8(7) . 1_554 ?
O15 C64 N8 123.3(6) . . ?
O15 C64 C54 120.4(6) . . ?
N8 C64 C54 116.3(6) . . ?
C66 C65 N8 117.0(6) . . ?
C70 C65 N8 123.5(6) . . ?
C70 C65 C66 119.5(6) . . ?
C67 C66 C65 120.1(7) . . ?
C66 C67 C68 121.1(7) . . ?
C67 C68 C71 120.7(7) . . ?
C69 C68 C67 118.2(6) . . ?
C69 C68 C71 121.1(7) . . ?
C68 C69 C70 122.0(7) . . ?
C65 C70 C69 118.9(7) . . ?
O19 C71 C68 116.9(6) . . ?
O20 C71 O19 126.5(6) . . ?
O20 C71 C68 116.6(7) . . ?
N9 C81 C80 120.0 . . ?
C81 N9 Cd5 118.5(4) . . ?
C81 N9 C77 120.0 . . ?
C77 N9 Cd5 120.8(4) . . ?
C78 C77 N9 120.0 . . ?
C77 C78 C79 120.0 . . ?
C80 C79 C78 120.0 . . ?
C79 C80 C81 120.0 . . ?
C85 C86 N10 120.0 . . ?
C84 C85 C86 120.0 . . ?
C85 C84 C83 120.0 . . ?
C82 C83 C84 120.0 . . ?
C83 C82 N10 120.0 . . ?
C86 N10 Cd5 111.6(10) . . ?
C82 N10 Cd5 124.5(10) . . ?
C82 N10 C86 120.0 . . ?
O31 C97 C98 118.2(7) . . ?
O32 C97 O31 124.2(7) . . ?
O32 C97 C98 117.3(7) . . ?
C99 C98 C97 119.7(6) . . ?
C103 C98 C97 122.4(7) . . ?
C103 C98 C99 117.9(6) . . ?
C100 C99 C98 120.8(7) . . ?
C101 C100 C99 120.7(7) . . ?
C100 C101 N17 116.0(6) . . ?
C100 C101 C102 119.4(6) . . ?
C102 C101 N17 124.5(6) . . ?
C103 C102 C101 119.6(6) . . ?
C98 C103 C102 121.6(7) . . ?
O33 C104 N17 122.6(5) . . ?
O33 C104 C105 121.3(5) . . ?
N17 C104 C105 116.1(5) . . ?
C106 C105 C104 123.9(5) . . ?
C106 C105 C110 120.2(5) . . ?
C110 C105 C104 115.0(5) . . ?
C105 C106 C107 120.4(5) . . ?
C106 C107 C108 119.0(6) . . ?
C106 C107 C119 117.5(5) . . ?
C108 C107 C119 123.3(5) . . ?
C109 C108 C107 121.5(5) . . ?
C108 C109 C110 119.8(5) . . ?
C108 C109 C111 115.8(5) . . ?
C110 C109 C111 124.3(5) . . ?
C109 C110 C105 119.0(5) . . ?
O37 C111 N18 123.6(6) . . ?
O37 C111 C109 118.7(6) . . ?
N18 C111 C109 117.7(6) . . ?
C113 C112 N18 122.8(6) . . ?
C117 C112 N18 117.9(6) . . ?
C117 C112 C113 119.3(6) . . ?
C114 C113 C112 119.6(7) . . ?
C113 C114 C115 121.5(7) . . ?
C114 C115 C118 120.8(7) . . ?
C116 C115 C114 118.7(6) . . ?
C116 C115 C118 120.4(7) . . ?
C115 C116 C117 120.8(7) . . ?
C112 C117 C116 120.1(6) . . ?
O38 C118 Cd3 61.6(4) . 4_675 ?
O38 C118 O39 121.4(7) . . ?
O38 C118 C115 119.1(7) . . ?
O39 C118 Cd3 59.8(4) . 4_675 ?
O39 C118 C115 119.2(7) . . ?
C115 C118 Cd3 171.0(6) . 4_675 ?
O34 C119 N19 123.3(6) . . ?
O34 C119 C107 120.6(5) . . ?
N19 C119 C107 116.1(5) . . ?
C121 C120 N19 122.2(6) . . ?
C121 C120 C125 120.1(6) . . ?
C125 C120 N19 117.7(6) . . ?
C120 C121 C122 118.9(7) . . ?
C123 C122 C121 122.0(7) . . ?
C122 C123 C126 121.4(7) . . ?
C124 C123 C122 117.8(7) . . ?
C124 C123 C126 120.9(6) . . ?
C123 C124 C125 121.3(6) . . ?
C124 C125 C120 119.9(6) . . ?
O35 C126 C123 117.0(7) . . ?
O36 C126 O35 123.4(6) . . ?
O36 C126 C123 119.6(7) . . ?
N20 C127 C128 120.0 . . ?
C127 N20 Cd7 119.8(6) . . ?
C131 N20 Cd7 120.1(6) . . ?
C131 N20 C127 120.0 . . ?
N20 C131 C130 120.0 . . ?
C129 C130 C131 120.0 . . ?
C130 C129 C128 120.0 . . ?
C129 C128 C127 120.0 . . ?
O21 C132 O22 125.1(6) . . ?
O21 C132 C133 119.3(6) . . ?
O22 C132 C133 115.5(6) . . ?
C134 C133 C132 119.5(6) . . ?
C138 C133 C132 121.7(6) . . ?
C138 C133 C134 118.6(6) . . ?
C135 C134 C133 120.8(6) . . ?
C136 C135 C134 118.7(6) . . ?
C135 C136 N14 122.1(6) . . ?
C137 C136 N14 116.7(6) . . ?
C137 C136 C135 121.0(6) . . ?
C136 C137 C138 120.3(7) . . ?
C133 C138 C137 120.5(7) . . ?
O24 C139 N14 123.1(6) . . ?
O24 C139 C140 119.8(6) . . ?
N14 C139 C140 117.1(5) . . ?
C141 C140 C139 117.1(5) . . ?
C141 C140 C145 119.4(5) . . ?
C145 C140 C139 123.0(5) . . ?
C140 C141 C142 120.5(5) . . ?
C141 C142 C154 124.6(5) . . ?
C143 C142 C141 119.3(6) . . ?
C143 C142 C154 116.1(5) . . ?
C142 C143 C144 121.0(6) . . ?
C143 C144 C145 119.6(5) . . ?
C143 C144 C146 123.9(5) . . ?
C145 C144 C146 116.4(5) . . ?
C144 C145 C140 120.1(6) . . ?
O25 C146 N15 123.3(5) . . ?
O25 C146 C144 120.1(5) . . ?
N15 C146 C144 116.6(5) . . ?
C148 C147 N15 117.9(6) . . ?
C148 C147 C152 117.9(7) . . ?
C152 C147 N15 124.0(6) . . ?
C147 C148 C149 122.5(8) . . ?
C150 C149 C148 119.9(8) . . ?
C149 C150 C151 117.4(7) . . ?
C149 C150 C153 121.5(8) . . ?
C151 C150 C153 121.1(8) . . ?
C150 C151 C152 122.4(9) . . ?
C147 C152 C151 119.1(8) . . ?
O26 C153 C150 120.6(8) . . ?
O27 C153 O26 119.5(7) . . ?
O27 C153 C150 119.7(8) . . ?
O28 C154 N16 122.2(6) . . ?
O28 C154 C142 120.5(6) . . ?
N16 C154 C142 117.3(6) . . ?
C156 C155 N16 116.3(6) . . ?
C156 C155 C160 120.6(6) . . ?
C160 C155 N16 123.1(6) . . ?
C157 C156 C155 120.3(7) . . ?
C158 C157 C156 121.0(7) . . ?
C157 C158 C159 118.7(7) . . ?
C157 C158 C161 120.7(7) . . ?
C159 C158 C161 120.5(7) . . ?
C160 C159 C158 121.4(7) . . ?
C155 C160 C159 118.0(7) . . ?
O29 C161 Cd1 63.1(4) . 4_666 ?
O29 C161 O30 122.5(7) . . ?
O29 C161 C158 119.8(8) . . ?
O30 C161 Cd1 59.8(4) . 4_666 ?
O30 C161 C158 117.5(7) . . ?
C158 C161 Cd1 169.9(7) . 4_666 ?
C178 C179 C180 120.0 . . ?
C177 C178 C179 120.0 . . ?
C178 C177 N21 120.0 . . ?
C177 N21 C181 120.0 . . ?
C180 C181 N21 120.0 . . ?
C181 C180 C179 120.0 . . ?
C163 N23 C162 120.6(10) . . ?
C164 N23 C162 118.7(9) . . ?
C164 N23 C163 120.4(8) . . ?
O40 C164 N23 121.4(7) . . ?
C165 N22 C166 119.5(12) . . ?
C167 N22 C165 123.7(12) . . ?
C167 N22 C166 116.8(10) . . ?
O41 C167 N22 123.1(11) . . ?
O42 C169 C168 123.5(12) . . ?
O42 C169 C170 121.9(12) . . ?
C170 C169 C168 114.7(12) . . ?
O43 C172 C171 113(3) . . ?
O43 C172 C173 132(3) . . ?
C171 C172 C173 113(3) . . ?
O44 C175 C174 125.1(12) . . ?
O44 C175 C176 126.5(12) . . ?
C176 C175 C174 108.3(11) . . ?

loop_
_geom_bond_atom_site_label_1
_geom_bond_atom_site_label_2
_geom_bond_distance
_geom_bond_site_symmetry_2
_geom_bond_publ_flag
Cd1 O1 2.338(6) 4_565 ?
Cd1 O10 2.208(6) . ?
Cd1 O12 2.204(6) . ?
Cd1 O29 2.406(6) 4_565 ?
Cd1 O30 2.335(5) 4_565 ?
Cd1 N5A 2.501(17) . ?
Cd1 N5B 2.254(15) . ?
Cd1 C161 2.699(8) 4_565 ?
Cd2 O1 2.299(5) 4_565 ?
Cd2 O3 2.295(5) 4_565 ?
Cd2 O11 2.240(5) . ?
Cd2 O13 2.223(5) . ?
Cd2 O17 2.333(5) 4_566 ?
Cd2 N4 2.331(7) . ?
Cd3 O2 2.249(7) . ?
Cd3 O3 2.512(6) . ?
Cd3 O4 2.291(5) . ?
Cd3 O17 2.464(5) 1_556 ?
Cd3 O18 2.320(6) 1_556 ?
Cd3 O38 2.357(5) 4_576 ?
Cd3 O39 2.318(5) 4_576 ?
Cd3 C2 2.753(7) . ?
Cd3 C63 2.729(7) 1_556 ?
Cd3 C118 2.679(7) 4_576 ?
Cd4 O7 2.448(4) 4_565 ?
Cd4 O19 2.246(5) . ?
Cd4 O21 2.273(5) . ?
Cd4 O23 2.219(4) . ?
Cd4 O36 2.384(5) 4_576 ?
Cd4 N13 2.269(5) . ?
Cd5 O20 2.262(5) . ?
Cd5 O23 2.246(4) . ?
Cd5 O32 2.324(6) . ?
Cd5 N11 2.332(10) . ?
Cd5 N9 2.349(6) . ?
Cd5 N10 2.365(12) . ?
Cd6 O22 2.269(6) . ?
Cd6 O23 2.226(4) . ?
Cd6 O27 2.334(6) 4_575 ?
Cd6 O31 2.230(5) . ?
Cd6 N12 2.278(4) . ?
Cd7 O7 2.410(4) 1_564 ?
Cd7 O8 2.292(6) 1_564 ?
Cd7 O26 2.309(7) 1_554 ?
Cd7 O27 2.553(6) 1_554 ?
Cd7 O35 2.220(6) . ?
Cd7 C23 2.692(7) 1_564 ?
Cd7 N20 2.236(7) . ?
O1 C1 1.268(10) . ?
O2 C1 1.214(12) . ?
O3 C2 1.254(9) . ?
O4 C2 1.248(9) . ?
O5 C9 1.204(8) . ?
O6 C16 1.215(8) . ?
O7 C23 1.251(9) . ?
O8 C23 1.256(10) . ?
O9 C24 1.217(9) . ?
O10 C31 1.247(10) . ?
O11 C31 1.230(10) . ?
O12 C42 1.277(10) . ?
O13 C42 1.239(10) . ?
O14 C49 1.225(8) . ?
O15 C64 1.219(9) . ?
O16 C56 1.225(8) . ?
O17 C63 1.263(10) . ?
O18 C63 1.258(11) . ?
O19 C71 1.255(9) . ?
O20 C71 1.253(9) . ?
O21 C132 1.239(9) . ?
O22 C132 1.275(9) . ?
O24 C139 1.228(8) . ?
O25 C146 1.224(8) . ?
O26 C153 1.260(11) . ?
O27 C153 1.230(11) . ?
O28 C154 1.235(8) . ?
O29 C161 1.244(11) . ?
O30 C161 1.253(10) . ?
O31 C97 1.262(10) . ?
O32 C97 1.245(10) . ?
O33 C104 1.234(8) . ?
O34 C119 1.229(7) . ?
O35 C126 1.274(9) . ?
O36 C126 1.253(9) . ?
O37 C111 1.212(8) . ?
O38 C118 1.261(10) . ?
O39 C118 1.260(10) . ?
N1 C6 1.389(8) . ?
N1 C9 1.363(8) . ?
N2 C16 1.345(8) . ?
N2 C17 1.417(8) . ?
N3 C24 1.344(9) . ?
N3 C25 1.410(9) . ?
N4 C32A 1.329(16) . ?
N4 C32B 1.38(4) . ?
N4 C36A 1.299(18) . ?
N4 C36B 1.34(4) . ?
N5A C37A 1.3900 . ?
N5A C41A 1.3900 . ?
C37A C38A 1.3900 . ?
C38A C39A 1.3900 . ?
C39A C40A 1.3900 . ?
C40A C41A 1.3900 . ?
N6 C46 1.423(8) . ?
N6 C49 1.347(8) . ?
N7 C56 1.331(9) . ?
N7 C57 1.423(9) . ?
N8 C64 1.367(9) . ?
N8 C65 1.411(8) . ?
N11 C92 1.3900 . ?
N11 C96 1.3900 . ?
C92 C93 1.3900 . ?
C93 C94 1.3900 . ?
C94 C95 1.3900 . ?
C95 C96 1.3900 . ?
N12 C87 1.3900 . ?
N12 C91 1.3900 . ?
C87 C88 1.3900 . ?
C88 C89 1.3900 . ?
C89 C90 1.3900 . ?
C90 C91 1.3900 . ?
N13 C72B 1.3900 . ?
N13 C76B 1.3900 . ?
C72B C73B 1.3900 . ?
C73B C74B 1.3900 . ?
C74B C75B 1.3900 . ?
C75B C76B 1.3900 . ?
N14 C136 1.434(8) . ?
N14 C139 1.353(8) . ?
N15 C146 1.353(8) . ?
N15 C147 1.421(7) . ?
N16 C154 1.356(8) . ?
N16 C155 1.412(8) . ?
N17 C101 1.418(8) . ?
N17 C104 1.365(7) . ?
N18 C111 1.333(8) . ?
N18 C112 1.414(8) . ?
N19 C119 1.366(8) . ?
N19 C120 1.406(8) . ?
C2 C3 1.478(9) . ?
C3 C4 1.366(11) . ?
C3 C8 1.392(10) . ?
C4 C5 1.393(10) . ?
C5 C6 1.389(10) . ?
C6 C7 1.384(10) . ?
C7 C8 1.408(9) . ?
C9 C10 1.510(9) . ?
C10 C11 1.394(9) . ?
C10 C15 1.385(8) . ?
C11 C12 1.399(9) . ?
C12 C13 1.404(8) . ?
C12 C24 1.511(9) . ?
C13 C14 1.386(9) . ?
C14 C15 1.397(9) . ?
C14 C16 1.497(8) . ?
C17 C18 1.375(12) . ?
C17 C22 1.375(10) . ?
C18 C19 1.397(10) . ?
C19 C20 1.379(12) . ?
C20 C21 1.398(11) . ?
C20 C23 1.492(9) . ?
C21 C22 1.390(9) . ?
C25 C26 1.381(10) . ?
C25 C30 1.397(10) . ?
C26 C27 1.377(10) . ?
C27 C28 1.374(11) . ?
C28 C29 1.427(11) . ?
C28 C31 1.497(10) . ?
C29 C30 1.367(11) . ?
C32A C33A 1.41(3) . ?
C32B C33B 1.43(5) . ?
C33A C34A 1.39(3) . ?
C33B C34A 1.20(3) . ?
C34A C35A 1.48(3) . ?
C34A C35B 1.33(5) . ?
C35A C36A 1.41(3) . ?
C35B C36B 1.35(6) . ?
C41B N5B 1.3900 . ?
C41B C40B 1.3900 . ?
N5B C37B 1.3900 . ?
C37B C38B 1.3900 . ?
C38B C39B 1.3900 . ?
C39B C40B 1.3900 . ?
C42 C43 1.488(10) . ?
C43 C44 1.397(12) . ?
C43 C48 1.391(10) . ?
C44 C45 1.393(11) . ?
C45 C46 1.375(10) . ?
C46 C47 1.391(10) . ?
C47 C48 1.383(10) . ?
C49 C50 1.491(8) . ?
C50 C51 1.404(9) . ?
C50 C55 1.388(9) . ?
C51 C52 1.378(9) . ?
C52 C53 1.397(9) . ?
C52 C56 1.521(8) . ?
C53 C54 1.405(9) . ?
C54 C55 1.405(9) . ?
C54 C64 1.499(8) . ?
C57 C58 1.372(12) . ?
C57 C62 1.395(11) . ?
C58 C59 1.386(10) . ?
C59 C60 1.387(11) . ?
C60 C61 1.363(13) . ?
C60 C63 1.496(9) . ?
C61 C62 1.372(11) . ?
C65 C66 1.405(10) . ?
C65 C70 1.395(10) . ?
C66 C67 1.374(10) . ?
C67 C68 1.398(10) . ?
C68 C69 1.380(10) . ?
C68 C71 1.505(9) . ?
C69 C70 1.395(10) . ?
C81 N9 1.3900 . ?
C81 C80 1.3900 . ?
N9 C77 1.3900 . ?
C77 C78 1.3900 . ?
C78 C79 1.3900 . ?
C79 C80 1.3900 . ?
C86 C85 1.3900 . ?
C86 N10 1.3900 . ?
C85 C84 1.3900 . ?
C84 C83 1.3900 . ?
C83 C82 1.3900 . ?
C82 N10 1.3900 . ?
C97 C98 1.493(9) . ?
C98 C99 1.394(10) . ?
C98 C103 1.381(10) . ?
C99 C100 1.381(10) . ?
C100 C101 1.376(9) . ?
C101 C102 1.388(9) . ?
C102 C103 1.385(9) . ?
C104 C105 1.503(8) . ?
C105 C106 1.378(9) . ?
C105 C110 1.409(8) . ?
C106 C107 1.389(8) . ?
C107 C108 1.390(8) . ?
C107 C119 1.504(9) . ?
C108 C109 1.372(9) . ?
C109 C110 1.395(8) . ?
C109 C111 1.514(8) . ?
C112 C113 1.408(9) . ?
C112 C117 1.383(10) . ?
C113 C114 1.367(10) . ?
C114 C115 1.393(10) . ?
C115 C116 1.379(10) . ?
C115 C118 1.490(9) . ?
C116 C117 1.392(9) . ?
C120 C121 1.383(10) . ?
C120 C125 1.387(9) . ?
C121 C122 1.390(11) . ?
C122 C123 1.389(10) . ?
C123 C124 1.384(10) . ?
C123 C126 1.484(9) . ?
C124 C125 1.385(9) . ?
C127 N20 1.3900 . ?
C127 C128 1.3900 . ?
N20 C131 1.3900 . ?
C131 C130 1.3900 . ?
C130 C129 1.3900 . ?
C129 C128 1.3900 . ?
C132 C133 1.501(9) . ?
C133 C134 1.410(10) . ?
C133 C138 1.365(10) . ?
C134 C135 1.384(9) . ?
C135 C136 1.380(10) . ?
C136 C137 1.360(10) . ?
C137 C138 1.389(10) . ?
C139 C140 1.496(8) . ?
C140 C141 1.392(8) . ?
C140 C145 1.398(8) . ?
C141 C142 1.395(8) . ?
C142 C143 1.385(8) . ?
C142 C154 1.494(9) . ?
C143 C144 1.385(9) . ?
C144 C145 1.394(8) . ?
C144 C146 1.505(8) . ?
C147 C148 1.331(11) . ?
C147 C152 1.357(11) . ?
C148 C149 1.393(11) . ?
C149 C150 1.343(12) . ?
C150 C151 1.352(12) . ?
C150 C153 1.483(10) . ?
C151 C152 1.393(11) . ?
C155 C156 1.387(10) . ?
C155 C160 1.388(10) . ?
C156 C157 1.378(10) . ?
C157 C158 1.361(11) . ?
C158 C159 1.406(11) . ?
C158 C161 1.511(10) . ?
C159 C160 1.394(10) . ?
C179 C178 1.3900 . ?
C179 C180 1.3900 . ?
C178 C177 1.3900 . ?
C177 N21 1.3900 . ?
N21 C181 1.3900 . ?
C181 C180 1.3900 . ?
O40 C164 1.228(2) . ?
N23 C162 1.4942(14) . ?
N23 C163 1.4941(15) . ?
N23 C164 1.339(2) . ?
O41 C167 1.229(2) . ?
N22 C165 1.4944(15) . ?
N22 C166 1.4946(15) . ?
N22 C167 1.340(2) . ?
O42 C169 1.229(2) . ?
C168 C169 1.540(2) . ?
C169 C170 1.539(2) . ?
O43 C172 1.230(2) . ?
C171 C172 1.539(2) . ?
C172 C173 1.540(2) . ?
O44 C175 1.229(2) . ?
C174 C175 1.539(2) . ?
C175 C176 1.539(2) . ?

loop_
_geom_torsion_atom_site_label_1
_geom_torsion_atom_site_label_2
_geom_torsion_atom_site_label_3
_geom_torsion_atom_site_label_4
_geom_torsion
_geom_torsion_site_symmetry_1
_geom_torsion_site_symmetry_2
_geom_torsion_site_symmetry_3
_geom_torsion_site_symmetry_4
_geom_torsion_publ_flag
Cd1 O1 C1 O2 -174.9(10) 4_666 . . . ?
Cd1 O10 C31 O11 13.6(14) . . . . ?
Cd1 O10 C31 C28 -166.4(6) . . . . ?
Cd1 O12 C42 O13 0.0(16) . . . . ?
Cd1 O12 C42 C43 178.6(6) . . . . ?
Cd1 O29 C161 O30 -6.6(11) 4_666 . . . ?
Cd1 O29 C161 C158 169.0(8) 4_666 . . . ?
Cd1 O30 C161 O29 6.8(11) 4_666 . . . ?
Cd1 O30 C161 C158 -168.9(8) 4_666 . . . ?
Cd1 N5A C37A C38A 161.4(15) . . . . ?
Cd1 N5A C41A C40A -162.4(14) . . . . ?
Cd1 N5B C37B C38B 167.2(17) . . . . ?
Cd2 O1 C1 O2 28.9(18) 4_666 . . . ?
Cd2 O3 C2 Cd3 114(2) 4_666 . . . ?
Cd2 O3 C2 O4 115.4(19) 4_666 . . . ?
Cd2 O3 C2 C3 -67(2) 4_666 . . . ?
Cd2 O11 C31 O10 16.0(16) . . . . ?
Cd2 O11 C31 C28 -164.0(7) . . . . ?
Cd2 O13 C42 O12 -18.4(15) . . . . ?
Cd2 O13 C42 C43 163.0(5) . . . . ?
Cd2 O17 C63 Cd3 -100.0(4) 4_665 . . 1_554 ?
Cd2 O17 C63 O18 -101.2(7) 4_665 . . . ?
Cd2 O17 C63 C60 77.2(8) 4_665 . . . ?
Cd2 N4 C32A C33A -170.7(14) . . . . ?
Cd2 N4 C32B C33B 180(3) . . . . ?
Cd2 N4 C36A C35A 179.1(15) . . . . ?
Cd2 N4 C36B C35B -174(3) . . . . ?
Cd3 O2 C1 O1 3(2) . . . . ?
Cd3 O3 C2 O4 1.1(8) . . . . ?
Cd3 O3 C2 C3 179.2(7) . . . . ?
Cd3 O4 C2 O3 -1.2(9) . . . . ?
Cd3 O4 C2 C3 -179.3(7) . . . . ?
Cd3 O17 C63 O18 -1.2(7) 1_554 . . . ?
Cd3 O17 C63 C60 177.2(6) 1_554 . . . ?
Cd3 O18 C63 O17 1.3(8) 1_554 . . . ?
Cd3 O18 C63 C60 -177.1(6) 1_554 . . . ?
Cd3 O38 C118 O39 -3.6(10) 4_675 . . . ?
Cd3 O38 C118 C115 169.7(7) 4_675 . . . ?
Cd3 O39 C118 O38 3.7(10) 4_675 . . . ?
Cd3 O39 C118 C115 -169.6(7) 4_675 . . . ?
Cd4 O7 C23 Cd7 -114.7(5) 4_666 . . 1_546 ?
Cd4 O7 C23 O8 -114.3(9) 4_666 . . . ?
Cd4 O7 C23 C20 68.5(10) 4_666 . . . ?
Cd4 O19 C71 O20 20.5(13) . . . . ?
Cd4 O19 C71 C68 -160.8(5) . . . . ?
Cd4 O21 C132 O22 -11.3(11) . . . . ?
Cd4 O21 C132 C133 167.6(5) . . . . ?
Cd4 O36 C126 O35 89.1(10) 4_675 . . . ?
Cd4 O36 C126 C123 -90.6(9) 4_675 . . . ?
Cd4 N13 C72B C73B 174.6(5) . . . . ?
Cd4 N13 C76B C75B -174.8(5) . . . . ?
Cd5 O20 C71 O19 13.5(14) . . . . ?
Cd5 O20 C71 C68 -165.1(6) . . . . ?
Cd5 O32 C97 O31 -44(2) . . . . ?
Cd5 O32 C97 C98 141.4(10) . . . . ?
Cd5 N11 C92 C93 161.9(8) . . . . ?
Cd5 N11 C96 C95 -162.4(8) . . . . ?
Cd5 N9 C77 C78 -170.3(6) . . . . ?
Cd6 O22 C132 O21 49.2(12) . . . . ?
Cd6 O22 C132 C133 -129.7(6) . . . . ?
Cd6 O27 C153 O26 -92.3(10) 4_676 . . . ?
Cd6 O27 C153 C150 91.4(9) 4_676 . . . ?
Cd6 O31 C97 O32 -4.3(13) . . . . ?
Cd6 O31 C97 C98 170.2(5) . . . . ?
Cd6 N12 C87 C88 168.9(4) . . . . ?
Cd6 N12 C91 C90 -169.3(4) . . . . ?
Cd7 O7 C23 O8 0.4(9) 1_546 . . . ?
Cd7 O7 C23 C20 -176.8(7) 1_546 . . . ?
Cd7 O8 C23 O7 -0.4(10) 1_546 . . . ?
Cd7 O8 C23 C20 176.8(7) 1_546 . . . ?
Cd7 O26 C153 O27 -20.7(10) 1_556 . . . ?
Cd7 O26 C153 C150 155.6(7) 1_556 . . . ?
Cd7 O27 C153 O26 18.5(9) 1_556 . . . ?
Cd7 O27 C153 C150 -157.9(8) 1_556 . . . ?
Cd7 O35 C126 O36 -3.0(8) . . . . ?
Cd7 O35 C126 C123 176.7(4) . . . . ?
Cd7 N20 C131 C130 177.3(11) . . . . ?
O3 C2 C3 C4 176.5(9) . . . . ?
O3 C2 C3 C8 -4.5(12) . . . . ?
O4 C2 C3 C4 -5.4(13) . . . . ?
O4 C2 C3 C8 173.6(8) . . . . ?
O5 C9 C10 C11 -141.4(8) . . . . ?
O5 C9 C10 C15 33.5(11) . . . . ?
O12 C42 C43 C44 8.8(13) . . . . ?
O12 C42 C43 C48 -171.7(8) . . . . ?
O13 C42 C43 C44 -172.4(9) . . . . ?
O13 C42 C43 C48 7.0(12) . . . . ?
O14 C49 C50 C51 36.7(10) . . . . ?
O14 C49 C50 C55 -145.1(8) . . . . ?
O21 C132 C133 C134 -15.6(11) . . . . ?
O21 C132 C133 C138 169.6(8) . . . . ?
O22 C132 C133 C134 163.4(7) . . . . ?
O22 C132 C133 C138 -11.5(12) . . . . ?
O24 C139 C140 C141 13.1(10) . . . . ?
O24 C139 C140 C145 -158.9(7) . . . . ?
O31 C97 C98 C99 -174.3(8) . . . . ?
O31 C97 C98 C103 5.5(13) . . . . ?
O32 C97 C98 C99 0.7(13) . . . . ?
O32 C97 C98 C103 -179.6(9) . . . . ?
O33 C104 C105 C106 -160.7(7) . . . . ?
O33 C104 C105 C110 8.4(10) . . . . ?
N1 C6 C7 C8 177.7(8) . . . . ?
N1 C9 C10 C11 39.0(10) . . . . ?
N1 C9 C10 C15 -146.1(7) . . . . ?
N2 C17 C18 C19 175.1(9) . . . . ?
N2 C17 C22 C21 -175.5(7) . . . . ?
N3 C25 C26 C27 -178.5(8) . . . . ?
N3 C25 C30 C29 179.0(9) . . . . ?
N4 C32A C33A C34A -18(3) . . . . ?
N4 C32B C33B C34A -10(5) . . . . ?
N5A C37A C38A C39A 0.0 . . . . ?
C37A N5A C41A C40A 0.0 . . . . ?
C37A C38A C39A C40A 0.0 . . . . ?
C38A C39A C40A C41A 0.0 . . . . ?
C39A C40A C41A N5A 0.0 . . . . ?
C41A N5A C37A C38A 0.0 . . . . ?
N6 C46 C47 C48 177.7(7) . . . . ?
N6 C49 C50 C51 -141.7(7) . . . . ?
N6 C49 C50 C55 36.5(10) . . . . ?
N7 C57 C58 C59 -176.0(7) . . . . ?
N7 C57 C62 C61 174.7(8) . . . . ?
N8 C65 C66 C67 -179.9(8) . . . . ?
N8 C65 C70 C69 -179.3(9) . . . . ?
N11 C92 C93 C94 0.0 . . . . ?
C92 N11 C96 C95 0.0 . . . . ?
C92 C93 C94 C95 0.0 . . . . ?
C93 C94 C95 C96 0.0 . . . . ?
C94 C95 C96 N11 0.0 . . . . ?
C96 N11 C92 C93 0.0 . . . . ?
N12 C87 C88 C89 0.0 . . . . ?
C87 N12 C91 C90 0.0 . . . . ?
C87 C88 C89 C90 0.0 . . . . ?
C88 C89 C90 C91 0.0 . . . . ?
C89 C90 C91 N12 0.0 . . . . ?
C91 N12 C87 C88 0.0 . . . . ?
N13 C72B C73B C74B 0.0 . . . . ?
C72B N13 C76B C75B 0.0 . . . . ?
C72B C73B C74B C75B 0.0 . . . . ?
C73B C74B C75B C76B 0.0 . . . . ?
C74B C75B C76B N13 0.0 . . . . ?
C76B N13 C72B C73B 0.0 . . . . ?
N14 C136 C137 C138 -173.9(8) . . . . ?
N14 C139 C140 C141 -170.0(7) . . . . ?
N14 C139 C140 C145 18.0(10) . . . . ?
N15 C147 C148 C149 -175.3(11) . . . . ?
N15 C147 C152 C151 178.1(12) . . . . ?
N16 C155 C156 C157 -178.8(7) . . . . ?
N16 C155 C160 C159 177.7(8) . . . . ?
N17 C101 C102 C103 177.9(7) . . . . ?
N17 C104 C105 C106 16.3(10) . . . . ?
N17 C104 C105 C110 -174.6(6) . . . . ?
N18 C112 C113 C114 -179.8(8) . . . . ?
N18 C112 C117 C116 179.0(7) . . . . ?
N19 C120 C121 C122 179.5(8) . . . . ?
N19 C120 C125 C124 -179.5(6) . . . . ?
C2 C3 C4 C5 179.9(9) . . . . ?
C2 C3 C8 C7 -179.0(8) . . . . ?
C3 C4 C5 C6 -1.6(16) . . . . ?
C4 C3 C8 C7 -0.1(14) . . . . ?
C4 C5 C6 N1 -176.9(9) . . . . ?
C4 C5 C6 C7 1.4(15) . . . . ?
C5 C6 C7 C8 -0.5(13) . . . . ?
C6 N1 C9 O5 4.8(14) . . . . ?
C6 N1 C9 C10 -175.6(7) . . . . ?
C6 C7 C8 C3 -0.2(14) . . . . ?
C8 C3 C4 C5 1.0(15) . . . . ?
C9 N1 C6 C5 -165.5(9) . . . . ?
C9 N1 C6 C7 16.3(13) . . . . ?
C9 C10 C11 C12 178.9(7) . . . . ?
C9 C10 C15 C14 -177.5(6) . . . . ?
C10 C11 C12 C13 -2.6(11) . . . . ?
C10 C11 C12 C24 179.8(7) . . . . ?
C11 C10 C15 C14 -2.6(11) . . . . ?
C11 C12 C13 C14 -0.5(11) . . . . ?
C11 C12 C24 O9 2.3(11) . . . . ?
C11 C12 C24 N3 -175.9(7) . . . . ?
C12 C13 C14 C15 2.0(11) . . . . ?
C12 C13 C14 C16 -170.2(6) . . . . ?
C13 C12 C24 O9 -175.1(8) . . . . ?
C13 C12 C24 N3 6.7(11) . . . . ?
C13 C14 C15 C10 -0.5(11) . . . . ?
C13 C14 C16 O6 133.7(7) . . . . ?
C13 C14 C16 N2 -46.3(9) . . . . ?
C15 C10 C11 C12 4.1(11) . . . . ?
C15 C14 C16 O6 -38.7(10) . . . . ?
C15 C14 C16 N2 141.3(7) . . . . ?
C16 N2 C17 C18 138.4(9) . . . . ?
C16 N2 C17 C22 -44.0(12) . . . . ?
C16 C14 C15 C10 172.0(6) . . . . ?
C17 N2 C16 O6 -6.7(12) . . . . ?
C17 N2 C16 C14 173.3(7) . . . . ?
C17 C18 C19 C20 2.0(17) . . . . ?
C18 C17 C22 C21 2.1(13) . . . . ?
C18 C19 C20 C21 -0.8(16) . . . . ?
C18 C19 C20 C23 179.4(10) . . . . ?
C19 C20 C21 C22 0.3(13) . . . . ?
C19 C20 C23 O7 -174.1(9) . . . . ?
C19 C20 C23 O8 8.6(14) . . . . ?
C20 C21 C22 C17 -0.9(12) . . . . ?
C21 C20 C23 O7 6.1(13) . . . . ?
C21 C20 C23 O8 -171.1(9) . . . . ?
C22 C17 C18 C19 -2.6(15) . . . . ?
C23 C20 C21 C22 -180.0(8) . . . . ?
C24 N3 C25 C26 144.1(8) . . . . ?
C24 N3 C25 C30 -41.2(13) . . . . ?
C24 C12 C13 C14 176.9(7) . . . . ?
C25 N3 C24 O9 2.7(13) . . . . ?
C25 N3 C24 C12 -179.3(7) . . . . ?
C25 C26 C27 C28 -1.6(14) . . . . ?
C26 C25 C30 C29 -6.2(14) . . . . ?
C26 C27 C28 C29 -3.9(14) . . . . ?
C26 C27 C28 C31 177.4(8) . . . . ?
C27 C28 C29 C30 4.2(14) . . . . ?
C27 C28 C31 O10 -14.9(14) . . . . ?
C27 C28 C31 O11 165.0(9) . . . . ?
C28 C29 C30 C25 0.8(15) . . . . ?
C29 C28 C31 O10 166.3(9) . . . . ?
C29 C28 C31 O11 -13.7(13) . . . . ?
C30 C25 C26 C27 6.6(13) . . . . ?
C31 C28 C29 C30 -177.0(9) . . . . ?
C32A N4 C36A C35A -2(3) . . . . ?
C32A C33A C34A C35A 17(3) . . . . ?
C32B N4 C36B C35B 4(5) . . . . ?
C32B C33B C34A C35B 13(5) . . . . ?
C33A C34A C35A C36A -10(3) . . . . ?
C33B C34A C35B C36B -9(6) . . . . ?
C34A C35A C36A N4 2(3) . . . . ?
C34A C35B C36B N4 -2(7) . . . . ?
C36A N4 C32A C33A 11(2) . . . . ?
C36B N4 C32B C33B 2(4) . . . . ?
C41B N5B C37B C38B 0.0 . . . . ?
N5B C41B C40B C39B 0.0 . . . . ?
N5B C37B C38B C39B 0.0 . . . . ?
C37B C38B C39B C40B 0.0 . . . . ?
C38B C39B C40B C41B 0.0 . . . . ?
C40B C41B N5B Cd1 -166.9(18) . . . . ?
C40B C41B N5B C37B 0.0 . . . . ?
C42 C43 C44 C45 177.4(9) . . . . ?
C42 C43 C48 C47 -178.0(8) . . . . ?
C43 C44 C45 C46 1.3(16) . . . . ?
C44 C43 C48 C47 1.5(12) . . . . ?
C44 C45 C46 N6 -178.1(9) . . . . ?
C44 C45 C46 C47 0.1(14) . . . . ?
C45 C46 C47 C48 -0.7(13) . . . . ?
C46 N6 C49 O14 -6.3(12) . . . . ?
C46 N6 C49 C50 172.0(7) . . . . ?
C46 C47 C48 C43 -0.1(12) . . . . ?
C48 C43 C44 C45 -2.1(15) . . . . ?
C49 N6 C46 C45 4.8(13) . . . . ?
C49 N6 C46 C47 -173.5(7) . . . . ?
C49 C50 C51 C52 173.7(6) . . . . ?
C49 C50 C55 C54 -174.7(7) . . . . ?
C50 C51 C52 C53 1.4(11) . . . . ?
C50 C51 C52 C56 174.0(6) . . . . ?
C51 C50 C55 C54 3.4(11) . . . . ?
C51 C52 C53 C54 3.0(11) . . . . ?
C51 C52 C56 O16 -51.4(9) . . . . ?
C51 C52 C56 N7 130.8(7) . . . . ?
C52 C53 C54 C55 -4.1(10) . . . . ?
C52 C53 C54 C64 178.2(7) . . . . ?
C53 C52 C56 O16 121.5(7) . . . . ?
C53 C52 C56 N7 -56.3(9) . . . . ?
C53 C54 C55 C50 1.0(11) . . . . ?
C53 C54 C64 O15 -172.7(8) . . . . ?
C53 C54 C64 N8 6.3(11) . . . . ?
C55 C50 C51 C52 -4.6(10) . . . . ?
C55 C54 C64 O15 9.7(11) . . . . ?
C55 C54 C64 N8 -171.4(7) . . . . ?
C56 N7 C57 C58 -42.5(11) . . . . ?
C56 N7 C57 C62 141.3(8) . . . . ?
C56 C52 C53 C54 -169.6(6) . . . . ?
C57 N7 C56 O16 -5.4(12) . . . . ?
C57 N7 C56 C52 172.2(7) . . . . ?
C57 C58 C59 C60 0.8(13) . . . . ?
C58 C57 C62 C61 -1.5(13) . . . . ?
C58 C59 C60 C61 -0.2(13) . . . . ?
C58 C59 C60 C63 179.3(8) . . . . ?
C59 C60 C61 C62 -1.3(14) . . . . ?
C59 C60 C63 O17 8.6(11) . . . . ?
C59 C60 C63 O18 -172.9(8) . . . . ?
C60 C61 C62 C57 2.1(15) . . . . ?
C61 C60 C63 O17 -171.9(8) . . . . ?
C61 C60 C63 O18 6.6(12) . . . . ?
C62 C57 C58 C59 0.1(12) . . . . ?
C63 C60 C61 C62 179.2(8) . . . . ?
C64 N8 C65 C66 155.5(8) . . . . ?
C64 N8 C65 C70 -27.4(13) . . . . ?
C64 C54 C55 C50 178.8(7) . . . . ?
C65 N8 C64 O15 -2.5(13) . . . . ?
C65 N8 C64 C54 178.6(7) . . . . ?
C65 C66 C67 C68 -0.2(15) . . . . ?
C66 C65 C70 C69 -2.3(15) . . . . ?
C66 C67 C68 C69 -3.2(14) . . . . ?
C66 C67 C68 C71 177.3(8) . . . . ?
C67 C68 C69 C70 3.8(15) . . . . ?
C67 C68 C71 O19 179.4(8) . . . . ?
C67 C68 C71 O20 -1.8(12) . . . . ?
C68 C69 C70 C65 -1.2(16) . . . . ?
C69 C68 C71 O19 -0.2(12) . . . . ?
C69 C68 C71 O20 178.6(9) . . . . ?
C70 C65 C66 C67 2.9(14) . . . . ?
C71 C68 C69 C70 -176.6(9) . . . . ?
C81 N9 C77 C78 0.0 . . . . ?
N9 C81 C80 C79 0.0 . . . . ?
N9 C77 C78 C79 0.0 . . . . ?
C77 C78 C79 C80 0.0 . . . . ?
C78 C79 C80 C81 0.0 . . . . ?
C80 C81 N9 Cd5 170.5(5) . . . . ?
C80 C81 N9 C77 0.0 . . . . ?
C86 C85 C84 C83 0.0 . . . . ?
C85 C86 N10 Cd5 -158.6(8) . . . . ?
C85 C86 N10 C82 0.0 . . . . ?
C85 C84 C83 C82 0.0 . . . . ?
C84 C83 C82 N10 0.0 . . . . ?
C83 C82 N10 Cd5 155.7(10) . . . . ?
C83 C82 N10 C86 0.0 . . . . ?
N10 C86 C85 C84 0.0 . . . . ?
C97 C98 C99 C100 179.8(9) . . . . ?
C97 C98 C103 C102 179.1(8) . . . . ?
C98 C99 C100 C101 1.7(15) . . . . ?
C99 C98 C103 C102 -1.1(13) . . . . ?
C99 C100 C101 N17 -179.2(8) . . . . ?
C99 C100 C101 C102 -2.3(13) . . . . ?
C100 C101 C102 C103 1.2(12) . . . . ?
C101 N17 C104 O33 18.1(11) . . . . ?
C101 N17 C104 C105 -158.8(6) . . . . ?
C101 C102 C103 C98 0.5(13) . . . . ?
C103 C98 C99 C100 0.0(14) . . . . ?
C104 N17 C101 C100 162.5(7) . . . . ?
C104 N17 C101 C102 -14.3(12) . . . . ?
C104 C105 C106 C107 168.4(6) . . . . ?
C104 C105 C110 C109 -171.8(6) . . . . ?
C105 C106 C107 C108 0.8(10) . . . . ?
C105 C106 C107 C119 -174.0(6) . . . . ?
C106 C105 C110 C109 -2.2(10) . . . . ?
C106 C107 C108 C109 1.0(11) . . . . ?
C106 C107 C119 O34 14.5(10) . . . . ?
C106 C107 C119 N19 -165.0(6) . . . . ?
C107 C108 C109 C110 -3.4(11) . . . . ?
C107 C108 C109 C111 178.4(6) . . . . ?
C108 C107 C119 O34 -160.0(7) . . . . ?
C108 C107 C119 N19 20.5(10) . . . . ?
C108 C109 C110 C105 4.0(11) . . . . ?
C108 C109 C111 O37 -3.6(11) . . . . ?
C108 C109 C111 N18 177.2(7) . . . . ?
C110 C105 C106 C107 -0.1(11) . . . . ?
C110 C109 C111 O37 178.3(8) . . . . ?
C110 C109 C111 N18 -0.9(11) . . . . ?
C111 N18 C112 C113 11.5(12) . . . . ?
C111 N18 C112 C117 -170.0(7) . . . . ?
C111 C109 C110 C105 -178.0(7) . . . . ?
C112 N18 C111 O37 2.4(13) . . . . ?
C112 N18 C111 C109 -178.5(7) . . . . ?
C112 C113 C114 C115 1.0(15) . . . . ?
C113 C112 C117 C116 -2.4(12) . . . . ?
C113 C114 C115 C116 -2.8(14) . . . . ?
C113 C114 C115 C118 177.6(9) . . . . ?
C114 C115 C116 C117 2.0(13) . . . . ?
C114 C115 C118 O38 -170.0(9) . . . . ?
C114 C115 C118 O39 3.5(13) . . . . ?
C115 C116 C117 C112 0.6(13) . . . . ?
C116 C115 C118 O38 10.4(13) . . . . ?
C116 C115 C118 O39 -176.1(8) . . . . ?
C117 C112 C113 C114 1.7(13) . . . . ?
C118 C115 C116 C117 -178.3(8) . . . . ?
C119 N19 C120 C121 25.5(11) . . . . ?
C119 N19 C120 C125 -156.0(7) . . . . ?
C119 C107 C108 C109 175.5(7) . . . . ?
C120 N19 C119 O34 0.6(11) . . . . ?
C120 N19 C119 C107 -179.9(6) . . . . ?
C120 C121 C122 C123 -0.2(15) . . . . ?
C121 C120 C125 C124 -1.0(11) . . . . ?
C121 C122 C123 C124 -0.6(14) . . . . ?
C121 C122 C123 C126 177.6(9) . . . . ?
C122 C123 C124 C125 0.6(11) . . . . ?
C122 C123 C126 O35 15.9(11) . . . . ?
C122 C123 C126 O36 -164.4(8) . . . . ?
C123 C124 C125 C120 0.2(11) . . . . ?
C124 C123 C126 O35 -166.0(7) . . . . ?
C124 C123 C126 O36 13.7(10) . . . . ?
C125 C120 C121 C122 1.1(13) . . . . ?
C126 C123 C124 C125 -177.6(6) . . . . ?
C127 N20 C131 C130 0.0 . . . . ?
N20 C127 C128 C129 0.0 . . . . ?
N20 C131 C130 C129 0.0 . . . . ?
C131 C130 C129 C128 0.0 . . . . ?
C130 C129 C128 C127 0.0 . . . . ?
C128 C127 N20 Cd7 -177.3(11) . . . . ?
C128 C127 N20 C131 0.0 . . . . ?
C132 C133 C134 C135 -175.2(7) . . . . ?
C132 C133 C138 C137 175.2(8) . . . . ?
C133 C134 C135 C136 0.5(12) . . . . ?
C134 C133 C138 C137 0.3(14) . . . . ?
C134 C135 C136 N14 173.8(7) . . . . ?
C134 C135 C136 C137 -1.1(13) . . . . ?
C135 C136 C137 C138 1.2(14) . . . . ?
C136 N14 C139 O24 9.0(12) . . . . ?
C136 N14 C139 C140 -167.8(7) . . . . ?
C136 C137 C138 C133 -0.8(15) . . . . ?
C138 C133 C134 C135 -0.2(12) . . . . ?
C139 N14 C136 C135 21.1(12) . . . . ?
C139 N14 C136 C137 -163.8(8) . . . . ?
C139 C140 C141 C142 -173.5(6) . . . . ?
C139 C140 C145 C144 170.3(6) . . . . ?
C140 C141 C142 C143 3.0(10) . . . . ?
C140 C141 C142 C154 -178.5(7) . . . . ?
C141 C140 C145 C144 -1.5(10) . . . . ?
C141 C142 C143 C144 -2.0(11) . . . . ?
C141 C142 C154 O28 -180.0(8) . . . . ?
C141 C142 C154 N16 0.7(11) . . . . ?
C142 C143 C144 C145 -0.7(11) . . . . ?
C142 C143 C144 C146 177.5(7) . . . . ?
C143 C142 C154 O28 -1.4(12) . . . . ?
C143 C142 C154 N16 179.3(7) . . . . ?
C143 C144 C145 C140 2.4(10) . . . . ?
C143 C144 C146 O25 -166.1(7) . . . . ?
C143 C144 C146 N15 13.6(10) . . . . ?
C145 C140 C141 C142 -1.2(10) . . . . ?
C145 C144 C146 O25 12.1(10) . . . . ?
C145 C144 C146 N15 -168.2(6) . . . . ?
C146 N15 C147 C148 176.3(9) . . . . ?
C146 N15 C147 C152 -9.4(14) . . . . ?
C146 C144 C145 C140 -175.9(6) . . . . ?
C147 N15 C146 O25 4.4(12) . . . . ?
C147 N15 C146 C144 -175.3(6) . . . . ?
C147 C148 C149 C150 -4(2) . . . . ?
C148 C147 C152 C151 -8(2) . . . . ?
C148 C149 C150 C151 -3.7(18) . . . . ?
C148 C149 C150 C153 175.6(11) . . . . ?
C149 C150 C151 C152 6(2) . . . . ?
C149 C150 C153 O26 -179.5(10) . . . . ?
C149 C150 C153 O27 -3.2(15) . . . . ?
C150 C151 C152 C147 0(2) . . . . ?
C151 C150 C153 O26 -0.2(16) . . . . ?
C151 C150 C153 O27 176.1(11) . . . . ?
C152 C147 C148 C149 10.0(19) . . . . ?
C153 C150 C151 C152 -173.4(13) . . . . ?
C154 N16 C155 C156 -169.3(8) . . . . ?
C154 N16 C155 C160 10.9(13) . . . . ?
C154 C142 C143 C144 179.3(7) . . . . ?
C155 N16 C154 O28 4.4(13) . . . . ?
C155 N16 C154 C142 -176.3(7) . . . . ?
C155 C156 C157 C158 0.6(13) . . . . ?
C156 C155 C160 C159 -2.1(13) . . . . ?
C156 C157 C158 C159 -1.1(13) . . . . ?
C156 C157 C158 C161 177.1(8) . . . . ?
C157 C158 C159 C160 0.0(14) . . . . ?
C157 C158 C161 Cd1 -68(4) . . . 4_666 ?
C157 C158 C161 O29 -171.7(9) . . . . ?
C157 C158 C161 O30 4.2(14) . . . . ?
C158 C159 C160 C155 1.6(14) . . . . ?
C159 C158 C161 Cd1 110(3) . . . 4_666 ?
C159 C158 C161 O29 6.5(14) . . . . ?
C159 C158 C161 O30 -177.6(9) . . . . ?
C160 C155 C156 C157 1.0(13) . . . . ?
C161 C158 C159 C160 -178.2(9) . . . . ?
C179 C178 C177 N21 0.0 . . . . ?
C178 C179 C180 C181 0.0 . . . . ?
C178 C177 N21 C181 0.0 . . . . ?
C177 N21 C181 C180 0.0 . . . . ?
N21 C181 C180 C179 0.0 . . . . ?
C180 C179 C178 C177 0.0 . . . . ?
C162 N23 C164 O40 -176.9(11) . . . . ?
C163 N23 C164 O40 -2.0(18) . . . . ?
C165 N22 C167 O41 -3(2) . . . . ?
C166 N22 C167 O41 176.6(14) . . . . ?

loop_
_smtbx_masks_void_nr
_smtbx_masks_void_average_x
_smtbx_masks_void_average_y
_smtbx_masks_void_average_z
_smtbx_masks_void_volume
_smtbx_masks_void_count_electrons
_smtbx_masks_void_content
1 0.571 0.000 0.500 361.4 73.4 ?
2 -0.048 0.053 0.290 60.2 10.3 ?
3 0.000 0.500 0.500 1671.4 404.7 ?
4 -0.129 0.500 0.000 361.4 73.4 ?
5 0.048 0.947 0.710 60.2 10.3 ?
6 0.500 0.000 0.000 1671.4 404.7 ?
7 0.452 0.447 0.790 60.2 10.3 ?
8 0.548 0.553 0.210 60.2 10.3 ?
